data_4107196
loop_
_publ_author_name
'Vaishali Vajpayee'
'Young Ho Song'
'Timothy R. Cook'
'Hyunuk Kim'
'Youngil Lee'
'Peter J. Stang'
'Ki-Whan Chi'

_publ_section_title
;
 A Unique Non-catenane Interlocked Self-Assembled Supramolecular
 Architecture and Its Photophysical Properties
;
_journal_name_full 'Journal of the American Chemical Society'
_journal_page_first 19646
_journal_page_last 19649
_journal_paper_doi 10.1021/ja208495u
_journal_volume 133
_journal_year 2011
_chemical_formula_sum 'C216 H176 F24 N8 O40 Ru8 S8'
_chemical_formula_weight 5044.69
_chemical_name_systematic
; 
 ? 
;
_space_group_IT_number 2
_symmetry_cell_setting triclinic
_symmetry_space_group_name_Hall '-P 1'
_symmetry_space_group_name_H-M 'P -1'
_atom_sites_solution_hydrogens geom
_atom_sites_solution_primary direct
_atom_sites_solution_secondary difmap
_audit_creation_method SHELXL-97
_cell_angle_alpha 97.01(3)
_cell_angle_beta 101.86(3)
_cell_angle_gamma 92.81(3)
_cell_formula_units_Z 2
_cell_length_a 21.535(4)
_cell_length_b 22.948(5)
_cell_length_c 25.314(5)
_cell_measurement_reflns_used 32690
_cell_measurement_temperature 100(2)
_cell_measurement_theta_max 27.53
_cell_measurement_theta_min 1.23
_cell_volume 12116(5)
_computing_cell_refinement 'DENZO (Z. Otwinowski and W. Minor, 1997)'
_computing_data_collection 'ADSC Quantum software'
_computing_data_reduction 'HKL2000 (Z. Otwinowski and W. Minor, 1997)'
_computing_molecular_graphics 'Materials Studio 4.1'
_computing_publication_material 'Materials Studio 4.1'
_computing_structure_refinement 'SHELXL-97 (Sheldrick, 1997)'
_computing_structure_solution 'SHELXS-97 (Sheldrick, 1990)'
_diffrn_ambient_temperature 100(2)
_diffrn_measured_fraction_theta_full 0.627
_diffrn_measured_fraction_theta_max 0.627
_diffrn_measurement_device_type 'ADSC Quantum 210'
_diffrn_measurement_method \w-scan
_diffrn_radiation_monochromator graphite
_diffrn_radiation_source synchrotron-PAL
_diffrn_radiation_type synchrotron
_diffrn_radiation_wavelength 0.90000
_diffrn_reflns_av_R_equivalents 0.0216
_diffrn_reflns_av_sigmaI/netI 0.0426
_diffrn_reflns_limit_h_max 21
_diffrn_reflns_limit_h_min -19
_diffrn_reflns_limit_k_max 22
_diffrn_reflns_limit_k_min -22
_diffrn_reflns_limit_l_max 22
_diffrn_reflns_limit_l_min -22
_diffrn_reflns_number 32690
_diffrn_reflns_theta_full 27.53
_diffrn_reflns_theta_max 27.53
_diffrn_reflns_theta_min 1.23
_exptl_absorpt_coefficient_mu 1.191
_exptl_absorpt_correction_T_max 0.7163
_exptl_absorpt_correction_T_min 0.6805
_exptl_absorpt_correction_type multi-scan
_exptl_absorpt_process_details HKL2000
_exptl_crystal_density_diffrn 1.383
_exptl_crystal_F_000 5088
_exptl_crystal_size_max 0.35
_exptl_crystal_size_mid 0.30
_exptl_crystal_size_min 0.30
_platon_squeeze_details
;
;
_refine_diff_density_max 0.836
_refine_diff_density_min -0.847
_refine_diff_density_rms 0.109
_refine_ls_extinction_method none
_refine_ls_goodness_of_fit_ref 1.209
_refine_ls_hydrogen_treatment constr
_refine_ls_matrix_type full
_refine_ls_number_parameters 2737
_refine_ls_number_reflns 17229
_refine_ls_number_restraints 2920
_refine_ls_restrained_S_all 1.185
_refine_ls_R_factor_all 0.1198
_refine_ls_R_factor_gt 0.0939
_refine_ls_shift/su_max 0.000
_refine_ls_shift/su_mean 0.000
_refine_ls_structure_factor_coef Fsqd
_refine_ls_weighting_details 'calc w=1/[\s^2^(Fo^2^)+(0.2000P)^2^+0.0000P] where P=(Fo^2^+2Fc^2^)/3'
_refine_ls_weighting_scheme calc
_refine_ls_wR_factor_gt 0.2812
_refine_ls_wR_factor_ref 0.3001
_reflns_number_gt 11333
_reflns_number_total 17229
_reflns_threshold_expression >2sigma(I)
_cod_data_source_file ja208495u_si_002.cif
_cod_data_source_block p-1
_cod_original_cell_volume 12116(4)
_cod_database_code 4107196

loop_
_symmetry_equiv_pos_as_xyz
'x, y, z'
'-x, -y, -z'

loop_
_atom_site_label
_atom_site_type_symbol
_atom_site_fract_x
_atom_site_fract_y
_atom_site_fract_z
_atom_site_U_iso_or_equiv
_atom_site_adp_type
_atom_site_occupancy
_atom_site_symmetry_multiplicity
_atom_site_calc_flag
_atom_site_refinement_flags
Ru1A Ru 0.36781(7) 0.22843(7) 0.03488(7) 0.1399(6) Uani 1 1 d .
Ru2A Ru 0.20399(9) 0.24647(8) 0.30095(7) 0.1470(7) Uani 1 1 d .
O1A O 0.2446(6) 0.1847(6) 0.2649(6) 0.148(4) Uani 1 1 d .
O2A O 0.1770(5) 0.2724(5) 0.2257(6) 0.139(4) Uani 1 1 d .
O3A O 0.3644(6) 0.1774(5) 0.0911(5) 0.151(5) Uani 1 1 d .
O4A O 0.2911(6) 0.2642(5) 0.0542(5) 0.140(4) Uani 1 1 d .
N1A N 0.3000(6) 0.1643(7) -0.0148(6) 0.118(4) Uani 1 1 d .
N2A N -0.1243(8) -0.1847(7) -0.2741(6) 0.131(5) Uani 1 1 d .
C1A C 0.3479(13) 0.0449(12) 0.2299(11) 0.211(7) Uani 1 1 d DU
H1AA H 0.3502 0.0127 0.2504 0.254 Uiso 1 1 calc R
C2A C 0.3797(14) 0.0424(12) 0.1880(11) 0.215(7) Uani 1 1 d DU
H2AB H 0.4084 0.0130 0.1831 0.257 Uiso 1 1 calc R
C3A C 0.3127(12) 0.0904(11) 0.2447(10) 0.191(6) Uani 1 1 d U
H3A H 0.2948 0.0932 0.2762 0.229 Uiso 1 1 calc R
C4A C 0.3680(12) 0.0846(10) 0.1532(10) 0.192(6) Uani 1 1 d U
H4AA H 0.3853 0.0810 0.1214 0.230 Uiso 1 1 calc R
C5A C 0.3063(11) 0.1334(10) 0.2069(10) 0.159(5) Uani 1 1 d U
C6A C 0.3320(11) 0.1322(10) 0.1626(10) 0.162(5) Uani 1 1 d U
C7A C 0.2642(9) 0.1813(9) 0.2209(9) 0.137(4) Uani 1 1 d U
C8A C 0.3252(10) 0.1802(9) 0.1295(9) 0.140(4) Uani 1 1 d U
C9A C 0.2469(8) 0.2217(8) 0.1786(7) 0.129(4) Uani 1 1 d DU
C10A C 0.2786(8) 0.2170(8) 0.1324(7) 0.128(4) Uani 1 1 d DU
C11A C 0.2045(10) 0.2590(9) 0.1828(8) 0.136(4) Uani 1 1 d U
C12A C 0.2629(10) 0.2578(9) 0.0923(9) 0.138(4) Uani 1 1 d U
C13A C 0.1796(11) 0.2918(10) 0.1386(9) 0.167(5) Uani 1 1 d U
C14A C 0.2065(10) 0.2917(10) 0.0937(9) 0.160(5) Uani 1 1 d U
C15A C 0.1248(11) 0.3295(12) 0.1412(10) 0.201(6) Uani 1 1 d U
H15A H 0.1036 0.3315 0.1707 0.241 Uiso 1 1 calc R
C16A C 0.1835(12) 0.3220(11) 0.0515(9) 0.192(6) Uani 1 1 d U
H16A H 0.2024 0.3189 0.0206 0.230 Uiso 1 1 calc R
C17A C 0.1068(13) 0.3618(13) 0.0969(11) 0.221(7) Uani 1 1 d U
H17A H 0.0742 0.3882 0.0974 0.265 Uiso 1 1 calc R
C18A C 0.1363(13) 0.3550(13) 0.0528(11) 0.214(7) Uani 1 1 d U
H18A H 0.1215 0.3753 0.0226 0.257 Uiso 1 1 calc R
C19A C 0.2820(14) 0.1779(11) 0.3962(10) 0.231(9) Uani 1 1 d U
H19A H 0.3069 0.1846 0.4337 0.347 Uiso 1 1 calc R
H19B H 0.3093 0.1635 0.3716 0.347 Uiso 1 1 calc R
H19C H 0.2465 0.1485 0.3934 0.347 Uiso 1 1 calc R
C20A C 0.2560(17) 0.2359(14) 0.3802(11) 0.203(6) Uani 1 1 d U
C21A C 0.2900(13) 0.2752(12) 0.3589(9) 0.191(6) Uani 1 1 d U
H21A H 0.3299 0.2611 0.3489 0.229 Uiso 1 1 calc R
C22A C 0.1976(15) 0.2446(13) 0.3876(10) 0.199(6) Uani 1 1 d U
H22A H 0.1700 0.2151 0.4000 0.239 Uiso 1 1 calc R
C23A C 0.2689(13) 0.3236(10) 0.3378(10) 0.179(6) Uani 1 1 d U
H23A H 0.2939 0.3428 0.3146 0.215 Uiso 1 1 calc R
C24A C 0.1749(14) 0.2963(12) 0.3641(9) 0.197(6) Uani 1 1 d DU
H24A H 0.1276 0.2976 0.3580 0.236 Uiso 1 1 calc R
C25A C 0.2047(14) 0.3390(12) 0.3368(10) 0.186(6) Uani 1 1 d DU
C26A C 0.1882(12) 0.3918(12) 0.3127(12) 0.209(7) Uani 1 1 d DU
H26A H 0.2066 0.3979 0.2804 0.251 Uiso 1 1 calc R
C27A C 0.2073(15) 0.4461(12) 0.3657(12) 0.251(12) Uani 1 1 d U
H27A H 0.2537 0.4521 0.3775 0.377 Uiso 1 1 calc R
H27B H 0.1892 0.4352 0.3959 0.377 Uiso 1 1 calc R
H27C H 0.1902 0.4826 0.3546 0.377 Uiso 1 1 calc R
C28A C 0.1144(13) 0.3865(15) 0.3023(14) 0.273(12) Uani 1 1 d DU
H28A H 0.0973 0.3582 0.2696 0.409 Uiso 1 1 calc R
H28B H 0.0983 0.4250 0.2969 0.409 Uiso 1 1 calc R
H28C H 0.1010 0.3728 0.3337 0.409 Uiso 1 1 calc R
C29A C 0.4986(11) 0.1591(10) 0.0614(10) 0.218(10) Uani 1 1 d DU
H29A H 0.5428 0.1606 0.0570 0.326 Uiso 1 1 calc R
H29B H 0.4763 0.1218 0.0424 0.326 Uiso 1 1 calc R
H29C H 0.4979 0.1620 0.1002 0.326 Uiso 1 1 calc R
C30A C 0.4652(11) 0.2111(11) 0.0371(11) 0.181(6) Uani 1 1 d DU
C31A C 0.4373(10) 0.2089(12) -0.0137(10) 0.171(6) Uani 1 1 d U
H31A H 0.4316 0.1695 -0.0366 0.206 Uiso 1 1 calc R
C32A C 0.4603(9) 0.2679(11) 0.0738(10) 0.167(6) Uani 1 1 d U
H32A H 0.4742 0.2688 0.1141 0.201 Uiso 1 1 calc R
C33A C 0.4026(10) 0.2537(11) -0.0355(9) 0.164(5) Uani 1 1 d U
H33A H 0.3743 0.2450 -0.0726 0.197 Uiso 1 1 calc R
C34A C 0.4278(8) 0.3142(10) 0.0544(8) 0.157(5) Uani 1 1 d U
H34A H 0.4175 0.3469 0.0804 0.189 Uiso 1 1 calc R
C35A C 0.3935(9) 0.3041(11) -0.0003(9) 0.156(5) Uani 1 1 d U
C36A C 0.3562(10) 0.3471(10) -0.0255(9) 0.161(5) Uani 1 1 d U
H36A H 0.3195 0.3259 -0.0531 0.193 Uiso 1 1 calc R
C37A C 0.3885(12) 0.3919(12) -0.0528(9) 0.213(9) Uani 1 1 d U
H37A H 0.4071 0.3713 -0.0813 0.320 Uiso 1 1 calc R
H37B H 0.4221 0.4156 -0.0256 0.320 Uiso 1 1 calc R
H37C H 0.3570 0.4176 -0.0690 0.320 Uiso 1 1 calc R
C38A C 0.3279(10) 0.3943(9) 0.0163(9) 0.174(7) Uani 1 1 d U
H38A H 0.3044 0.3728 0.0380 0.261 Uiso 1 1 calc R
H38B H 0.2994 0.4191 -0.0048 0.261 Uiso 1 1 calc R
H38C H 0.3633 0.4192 0.0405 0.261 Uiso 1 1 calc R
C39A C 0.3015(9) 0.1074(8) -0.0114(7) 0.126(5) Uani 1 1 d U
H39A H 0.3361 0.0950 0.0135 0.151 Uiso 1 1 calc R
C40A C 0.2543(9) 0.1825(8) -0.0475(7) 0.129(5) Uani 1 1 d U
H40A H 0.2537 0.2236 -0.0497 0.155 Uiso 1 1 calc R
C41A C 0.2564(8) 0.0650(8) -0.0415(7) 0.129(5) Uani 1 1 d U
H41A H 0.2590 0.0246 -0.0371 0.155 Uiso 1 1 calc R
C42A C 0.2051(8) 0.1446(7) -0.0803(7) 0.126(4) Uani 1 1 d U
H42A H 0.1709 0.1597 -0.1033 0.151 Uiso 1 1 calc R
C43A C 0.2069(8) 0.0835(8) -0.0787(7) 0.126(4) Uani 1 1 d U
C44A C 0.1558(9) 0.0432(8) -0.1110(8) 0.130(5) Uani 1 1 d U
C45A C 0.1143(9) 0.0107(8) -0.1388(8) 0.130(5) Uani 1 1 d U
C46A C 0.0671(9) -0.0288(8) -0.1690(8) 0.127(5) Uani 1 1 d U
C47A C 0.0259(9) -0.0604(8) -0.1974(8) 0.130(5) Uani 1 1 d U
C48A C -0.0286(10) -0.1013(8) -0.2265(8) 0.140(5) Uani 1 1 d U
C49A C -0.0827(10) -0.0841(9) -0.2543(8) 0.156(6) Uani 1 1 d U
H49A H -0.0887 -0.0437 -0.2563 0.188 Uiso 1 1 calc R
C50A C -0.0200(10) -0.1627(8) -0.2259(8) 0.146(5) Uani 1 1 d U
H50A H 0.0195 -0.1758 -0.2089 0.175 Uiso 1 1 calc R
C51A C -0.1315(10) -0.1292(10) -0.2810(9) 0.156(6) Uani 1 1 d U
H51A H -0.1691 -0.1190 -0.3038 0.188 Uiso 1 1 calc R
C52A C -0.0694(10) -0.2012(9) -0.2500(8) 0.136(6) Uani 1 1 d U
H52A H -0.0644 -0.2421 -0.2497 0.164 Uiso 1 1 calc R
Ru1B Ru -0.61496(6) 0.13835(6) -0.41365(6) 0.1132(5) Uani 1 1 d U
Ru2B Ru -0.36898(7) 0.37489(7) -0.17087(7) 0.1385(6) Uani 1 1 d U
O1B O -0.6230(5) 0.2068(4) -0.3555(4) 0.107(2) Uani 1 1 d U
O2B O -0.5201(5) 0.1597(4) -0.3908(4) 0.113(3) Uani 1 1 d U
O3B O -0.4638(5) 0.3530(5) -0.1947(4) 0.123(3) Uani 1 1 d U
O4B O -0.3599(5) 0.3110(5) -0.2309(5) 0.129(3) Uani 1 1 d U
N1B N -0.6126(6) 0.2054(5) -0.4605(5) 0.103(2) Uani 1 1 d U
N2B N -0.6174(7) 0.5769(6) -0.7694(7) 0.129(4) Uani 1 1 d U
C1B C -0.6966(8) 0.3094(6) -0.2450(7) 0.109(4) Uani 1 1 d U
H1BA H -0.7410 0.3094 -0.2464 0.131 Uiso 1 1 calc R
C2B C -0.6543(8) 0.3459(7) -0.2038(7) 0.113(4) Uani 1 1 d U
H2BB H -0.6705 0.3705 -0.1776 0.136 Uiso 1 1 calc R
C3B C -0.6747(7) 0.2731(6) -0.2839(6) 0.106(4) Uani 1 1 d U
H3BA H -0.7035 0.2483 -0.3121 0.128 Uiso 1 1 calc R
C4B C -0.5899(8) 0.3471(7) -0.2002(7) 0.111(4) Uani 1 1 d U
H4BA H -0.5621 0.3720 -0.1714 0.134 Uiso 1 1 calc R
C5B C -0.6053(7) 0.2738(6) -0.2805(6) 0.102(3) Uani 1 1 d U
C6B C -0.5653(8) 0.3129(7) -0.2376(6) 0.106(3) Uani 1 1 d U
C7B C -0.5802(8) 0.2368(7) -0.3193(7) 0.106(3) Uani 1 1 d U
C8B C -0.4948(8) 0.3140(7) -0.2343(7) 0.113(4) Uani 1 1 d U
C9B C -0.5141(7) 0.2375(6) -0.3160(6) 0.102(3) Uani 1 1 d U
C10B C -0.4705(7) 0.2779(6) -0.2718(6) 0.105(3) Uani 1 1 d U
C11B C -0.4869(8) 0.1978(7) -0.3553(7) 0.107(3) Uani 1 1 d U
C12B C -0.4040(8) 0.2777(7) -0.2677(7) 0.114(3) Uani 1 1 d U
C13B C -0.4211(8) 0.2014(7) -0.3495(7) 0.112(3) Uani 1 1 d U
C14B C -0.3776(8) 0.2400(7) -0.3067(7) 0.116(4) Uani 1 1 d U
C15B C -0.3935(8) 0.1670(7) -0.3870(7) 0.116(4) Uani 1 1 d U
H15B H -0.4207 0.1423 -0.4164 0.140 Uiso 1 1 calc R
C16B C -0.3100(8) 0.2422(7) -0.3038(7) 0.123(4) Uani 1 1 d U
H16B H -0.2823 0.2683 -0.2759 0.147 Uiso 1 1 calc R
C17B C -0.3256(8) 0.1676(7) -0.3827(7) 0.126(4) Uani 1 1 d U
H17B H -0.3080 0.1421 -0.4073 0.151 Uiso 1 1 calc R
C18B C -0.2857(9) 0.2077(7) -0.3403(7) 0.127(4) Uani 1 1 d U
H18B H -0.2410 0.2100 -0.3377 0.152 Uiso 1 1 calc R
C19B C -0.7119(11) 0.1059(9) -0.3357(9) 0.174(7) Uani 1 1 d U
H19D H -0.7383 0.0736 -0.3276 0.261 Uiso 1 1 calc R
H19E H -0.7380 0.1388 -0.3440 0.261 Uiso 1 1 calc R
H19F H -0.6774 0.1191 -0.3040 0.261 Uiso 1 1 calc R
C20B C -0.6852(10) 0.0858(8) -0.3820(9) 0.136(3) Uani 1 1 d U
C21B C -0.6271(10) 0.0615(7) -0.3752(8) 0.139(3) Uani 1 1 d U
H21B H -0.6021 0.0604 -0.3375 0.167 Uiso 1 1 calc R
C22B C -0.7125(8) 0.0989(7) -0.4368(8) 0.126(3) Uani 1 1 d U
H22B H -0.7486 0.1250 -0.4421 0.152 Uiso 1 1 calc R
C23B C -0.5980(10) 0.0466(7) -0.4196(9) 0.139(3) Uani 1 1 d U
H23B H -0.5527 0.0366 -0.4109 0.167 Uiso 1 1 calc R
C24B C -0.6805(8) 0.0840(7) -0.4804(8) 0.127(3) Uani 1 1 d U
H24B H -0.6947 0.0995 -0.5158 0.152 Uiso 1 1 calc R
C25B C -0.6216(9) 0.0551(7) -0.4701(9) 0.134(3) Uani 1 1 d U
C26B C -0.5881(11) 0.0383(8) -0.5172(9) 0.164(5) Uani 1 1 d U
H26B H -0.5414 0.0489 -0.5044 0.196 Uiso 1 1 calc R
C27B C -0.6002(13) -0.0314(8) -0.5311(10) 0.217(9) Uani 1 1 d U
H27D H -0.5824 -0.0496 -0.4988 0.325 Uiso 1 1 calc R
H27E H -0.5795 -0.0452 -0.5609 0.325 Uiso 1 1 calc R
H27F H -0.6460 -0.0422 -0.5422 0.325 Uiso 1 1 calc R
C28B C -0.6137(12) 0.0705(10) -0.5667(9) 0.194(8) Uani 1 1 d U
H28D H -0.6052 0.1131 -0.5561 0.291 Uiso 1 1 calc R
H28E H -0.6596 0.0609 -0.5791 0.291 Uiso 1 1 calc R
H28F H -0.5923 0.0579 -0.5964 0.291 Uiso 1 1 calc R
C29B C -0.2512(15) 0.4774(14) -0.1471(12) 0.293(11) Uani 1 1 d DU
H29D H -0.2146 0.4942 -0.1186 0.439 Uiso 1 1 calc R
H29E H -0.2811 0.5077 -0.1547 0.439 Uiso 1 1 calc R
H29F H -0.2367 0.4633 -0.1803 0.439 Uiso 1 1 calc R
C30B C -0.2852(13) 0.4248(13) -0.1275(10) 0.208(5) Uani 1 1 d DU
C31B C -0.3369(14) 0.4509(13) -0.1090(10) 0.205(5) Uani 1 1 d U
H31B H -0.3476 0.4910 -0.1180 0.247 Uiso 1 1 calc R
C32B C -0.2786(12) 0.3611(14) -0.1230(10) 0.203(5) Uani 1 1 d U
H32B H -0.2466 0.3387 -0.1389 0.244 Uiso 1 1 calc R
C33B C -0.3779(14) 0.4186(12) -0.0937(9) 0.203(5) Uani 1 1 d DU
H33B H -0.4193 0.4338 -0.0884 0.244 Uiso 1 1 calc R
C34B C -0.3195(13) 0.3356(15) -0.1001(10) 0.210(5) Uani 1 1 d DU
H34B H -0.3217 0.2916 -0.1038 0.252 Uiso 1 1 calc R
C35B C -0.3657(15) 0.3592(15) -0.0889(10) 0.209(4) Uani 1 1 d U
C36B C -0.4164(16) 0.3289(16) -0.0631(10) 0.271(7) Uani 1 1 d DU
H36B H -0.4479 0.3578 -0.0558 0.325 Uiso 1 1 calc R
C37B C -0.4537(16) 0.2680(14) -0.0926(13) 0.266(8) Uani 1 1 d U
H37D H -0.4870 0.2754 -0.1233 0.399 Uiso 1 1 calc R
H37E H -0.4732 0.2492 -0.0667 0.399 Uiso 1 1 calc R
H37F H -0.4239 0.2420 -0.1061 0.399 Uiso 1 1 calc R
C38B C -0.3717(14) 0.3187(14) -0.0060(11) 0.254(6) Uani 1 1 d DU
H38D H -0.3966 0.2967 0.0143 0.381 Uiso 1 1 calc R
H38E H -0.3555 0.3569 0.0153 0.381 Uiso 1 1 calc R
H38F H -0.3360 0.2964 -0.0131 0.381 Uiso 1 1 calc R
C39B C -0.5640(8) 0.2127(7) -0.4871(7) 0.115(4) Uani 1 1 d U
H39B H -0.5328 0.1847 -0.4855 0.138 Uiso 1 1 calc R
C40B C -0.6564(8) 0.2438(7) -0.4651(6) 0.111(4) Uani 1 1 d U
H40B H -0.6916 0.2381 -0.4485 0.133 Uiso 1 1 calc R
C41B C -0.5583(8) 0.2606(7) -0.5173(7) 0.117(4) Uani 1 1 d U
H41B H -0.5246 0.2647 -0.5360 0.140 Uiso 1 1 calc R
C42B C -0.6538(8) 0.2922(7) -0.4927(7) 0.115(4) Uani 1 1 d U
H42B H -0.6862 0.3190 -0.4941 0.138 Uiso 1 1 calc R
C43B C -0.6049(9) 0.3013(8) -0.5179(8) 0.122(4) Uani 1 1 d U
C44B C -0.5987(10) 0.3495(9) -0.5493(9) 0.142(5) Uani 1 1 d U
C45B C -0.5974(10) 0.3872(11) -0.5759(10) 0.157(6) Uani 1 1 d U
C46B C -0.5989(11) 0.4316(10) -0.6111(11) 0.158(6) Uani 1 1 d U
C47B C -0.5977(10) 0.4621(10) -0.6439(10) 0.151(5) Uani 1 1 d U
C48B C -0.6001(10) 0.5027(9) -0.6835(9) 0.143(4) Uani 1 1 d U
C49B C -0.5589(10) 0.5029(8) -0.7179(8) 0.141(5) Uani 1 1 d U
H49C H -0.5245 0.4783 -0.7147 0.169 Uiso 1 1 calc R
C50B C -0.6542(10) 0.5390(8) -0.6940(9) 0.147(5) Uani 1 1 d U
H50B H -0.6875 0.5382 -0.6745 0.176 Uiso 1 1 calc R
C51B C -0.5692(9) 0.5416(7) -0.7594(8) 0.127(4) Uani 1 1 d U
H51B H -0.5389 0.5423 -0.7818 0.153 Uiso 1 1 calc R
C52B C -0.6534(9) 0.5736(8) -0.7333(9) 0.133(4) Uani 1 1 d U
H52B H -0.6850 0.6012 -0.7353 0.160 Uiso 1 1 calc R
Ru1C Ru -0.19301(6) 0.26107(5) 0.49104(5) 0.1026(5) Uani 1 1 d U
Ru2C Ru -0.18641(6) 0.51519(5) 0.28780(5) 0.1005(5) Uani 1 1 d U
O1C O -0.2520(4) 0.2781(4) 0.4213(4) 0.101(2) Uani 1 1 d U
O2C O -0.1731(4) 0.3508(4) 0.5056(4) 0.104(2) Uani 1 1 d U
O3C O -0.2434(4) 0.4403(4) 0.2867(4) 0.101(2) Uani 1 1 d U
O4C O -0.1585(4) 0.5134(4) 0.3694(4) 0.102(2) Uani 1 1 d U
N1C N -0.2651(5) 0.5529(5) 0.3080(5) 0.096(2) Uani 1 1 d U
N2C N -0.7281(6) 0.7184(5) 0.4749(5) 0.099(3) Uani 1 1 d U
C1C C -0.4013(8) 0.2823(7) 0.2914(8) 0.128(5) Uani 1 1 d U
H1CA H -0.4369 0.2542 0.2850 0.154 Uiso 1 1 calc R
C2C C -0.3985(8) 0.3218(7) 0.2561(7) 0.128(5) Uani 1 1 d U
H2CB H -0.4321 0.3215 0.2251 0.153 Uiso 1 1 calc R
C3C C -0.3542(7) 0.2824(6) 0.3356(7) 0.109(4) Uani 1 1 d U
H3CA H -0.3565 0.2535 0.3591 0.131 Uiso 1 1 calc R
C4C C -0.3455(7) 0.3631(7) 0.2655(7) 0.118(4) Uani 1 1 d U
H4CA H -0.3413 0.3896 0.2402 0.142 Uiso 1 1 calc R
C5C C -0.3025(7) 0.3234(6) 0.3476(6) 0.099(3) Uani 1 1 d U
C6C C -0.2996(7) 0.3640(6) 0.3132(6) 0.100(3) Uani 1 1 d U
C7C C -0.2526(7) 0.3234(6) 0.3986(6) 0.098(3) Uani 1 1 d U
C8C C -0.2475(7) 0.4121(6) 0.3258(7) 0.096(3) Uani 1 1 d U
C9C C -0.2115(7) 0.3766(6) 0.4168(6) 0.096(3) Uani 1 1 d U
C10C C -0.2088(6) 0.4213(6) 0.3802(6) 0.092(3) Uani 1 1 d U
C11C C -0.1770(7) 0.3879(6) 0.4701(7) 0.099(3) Uani 1 1 d U
C12C C -0.1681(6) 0.4728(6) 0.3975(6) 0.091(3) Uani 1 1 d U
C13C C -0.1381(7) 0.4416(6) 0.4902(6) 0.101(3) Uani 1 1 d U
C14C C -0.1324(7) 0.4834(6) 0.4549(6) 0.101(3) Uani 1 1 d U
C15C C -0.1052(7) 0.4555(7) 0.5458(7) 0.111(4) Uani 1 1 d U
H15C H -0.1080 0.4286 0.5710 0.133 Uiso 1 1 calc R
C16C C -0.0971(7) 0.5368(7) 0.4743(7) 0.115(4) Uani 1 1 d U
H16C H -0.0953 0.5661 0.4511 0.138 Uiso 1 1 calc R
C17C C -0.0704(8) 0.5069(7) 0.5618(7) 0.120(4) Uani 1 1 d U
H17C H -0.0487 0.5157 0.5988 0.144 Uiso 1 1 calc R
C18C C -0.0648(8) 0.5466(7) 0.5280(7) 0.125(5) Uani 1 1 d U
H18C H -0.0382 0.5818 0.5412 0.150 Uiso 1 1 calc R
C19C C -0.0535(7) 0.3026(7) 0.5694(8) 0.137(5) Uani 1 1 d U
H19G H -0.0141 0.2866 0.5865 0.205 Uiso 1 1 calc R
H19H H -0.0732 0.3222 0.5976 0.205 Uiso 1 1 calc R
H19I H -0.0437 0.3311 0.5458 0.205 Uiso 1 1 calc R
C20C C -0.0983(8) 0.2537(7) 0.5360(8) 0.120(3) Uani 1 1 d U
C21C C -0.0990(7) 0.2397(7) 0.4785(8) 0.121(3) Uani 1 1 d U
H21C H -0.0747 0.2666 0.4605 0.145 Uiso 1 1 calc R
C22C C -0.1394(7) 0.2235(7) 0.5595(8) 0.116(3) Uani 1 1 d U
H22C H -0.1438 0.2382 0.5973 0.139 Uiso 1 1 calc R
C23C C -0.1456(7) 0.1975(6) 0.4461(8) 0.117(3) Uani 1 1 d U
H23C H -0.1533 0.1959 0.4056 0.141 Uiso 1 1 calc R
C24C C -0.1850(8) 0.1791(7) 0.5265(8) 0.117(3) Uani 1 1 d U
H24C H -0.2210 0.1647 0.5421 0.140 Uiso 1 1 calc R
C25C C -0.1888(7) 0.1638(7) 0.4686(8) 0.114(3) Uani 1 1 d U
C26C C -0.2399(8) 0.1185(7) 0.4330(8) 0.136(4) Uani 1 1 d U
H26C H -0.2609 0.1372 0.4010 0.164 Uiso 1 1 calc R
C27C C -0.2918(9) 0.0960(8) 0.4593(10) 0.180(8) Uani 1 1 d U
H27G H -0.3219 0.0682 0.4325 0.270 Uiso 1 1 calc R
H27H H -0.3143 0.1291 0.4723 0.270 Uiso 1 1 calc R
H27I H -0.2729 0.0760 0.4902 0.270 Uiso 1 1 calc R
C28C C -0.2057(10) 0.0659(8) 0.4114(10) 0.186(8) Uani 1 1 d U
H28G H -0.2372 0.0369 0.3873 0.279 Uiso 1 1 calc R
H28H H -0.1831 0.0477 0.4421 0.279 Uiso 1 1 calc R
H28I H -0.1752 0.0799 0.3909 0.279 Uiso 1 1 calc R
C29C C -0.0501(7) 0.5927(8) 0.3409(7) 0.137(5) Uani 1 1 d U
H29G H -0.0132 0.6114 0.3306 0.205 Uiso 1 1 calc R
H29H H -0.0359 0.5635 0.3650 0.205 Uiso 1 1 calc R
H29I H -0.0715 0.6228 0.3599 0.205 Uiso 1 1 calc R
C30C C -0.0950(8) 0.5634(7) 0.2912(7) 0.118(3) Uani 1 1 d U
C31C C -0.1440(7) 0.5943(7) 0.2655(7) 0.111(3) Uani 1 1 d U
H31C H -0.1520 0.6342 0.2824 0.134 Uiso 1 1 calc R
C32C C -0.0915(8) 0.5032(7) 0.2698(8) 0.127(3) Uani 1 1 d U
H32C H -0.0622 0.4784 0.2918 0.152 Uiso 1 1 calc R
C33C C -0.1883(8) 0.5641(7) 0.2195(6) 0.112(3) Uani 1 1 d U
H33C H -0.2282 0.5841 0.2085 0.135 Uiso 1 1 calc R
C34C C -0.1407(8) 0.4745(8) 0.2242(7) 0.125(3) Uani 1 1 d U
H34C H -0.1440 0.4306 0.2151 0.150 Uiso 1 1 calc R
C35C C -0.1914(8) 0.5078(7) 0.1987(7) 0.118(3) Uani 1 1 d U
C36C C -0.2420(10) 0.4781(8) 0.1526(8) 0.145(5) Uani 1 1 d U
H36C H -0.2832 0.4951 0.1559 0.174 Uiso 1 1 calc R
C37C C -0.2287(12) 0.4884(10) 0.0982(8) 0.183(8) Uani 1 1 d U
H37G H -0.2641 0.4705 0.0691 0.274 Uiso 1 1 calc R
H37H H -0.1894 0.4706 0.0934 0.274 Uiso 1 1 calc R
H37I H -0.2237 0.5308 0.0967 0.274 Uiso 1 1 calc R
C38C C -0.2511(10) 0.4140(8) 0.1501(8) 0.160(7) Uani 1 1 d U
H38G H -0.2863 0.3985 0.1197 0.240 Uiso 1 1 calc R
H38H H -0.2611 0.4044 0.1843 0.240 Uiso 1 1 calc R
H38I H -0.2121 0.3962 0.1447 0.240 Uiso 1 1 calc R
C39C C -0.2617(7) 0.5936(7) 0.3521(7) 0.110(4) Uani 1 1 d U
H39C H -0.2206 0.6067 0.3733 0.132 Uiso 1 1 calc R
C40C C -0.3244(7) 0.5362(6) 0.2809(6) 0.102(4) Uani 1 1 d U
H40C H -0.3299 0.5081 0.2492 0.123 Uiso 1 1 calc R
C41C C -0.3112(7) 0.6167(7) 0.3679(7) 0.108(4) Uani 1 1 d U
H41D H -0.3043 0.6464 0.3986 0.130 Uiso 1 1 calc R
C42C C -0.3768(7) 0.5560(6) 0.2951(6) 0.099(3) Uani 1 1 d U
H42C H -0.4176 0.5412 0.2743 0.119 Uiso 1 1 calc R
C43C C -0.3716(7) 0.5987(6) 0.3411(6) 0.100(3) Uani 1 1 d U
C44C C -0.4280(8) 0.6199(6) 0.3596(7) 0.103(4) Uani 1 1 d U
C45C C -0.4728(8) 0.6357(6) 0.3758(7) 0.104(4) Uani 1 1 d U
C46C C -0.5252(8) 0.6542(6) 0.3927(6) 0.104(4) Uani 1 1 d U
C47C C -0.5715(8) 0.6701(6) 0.4087(7) 0.105(4) Uani 1 1 d U
C48C C -0.6252(7) 0.6891(7) 0.4311(7) 0.103(4) Uani 1 1 d U
C49C C -0.6187(7) 0.7293(7) 0.4747(7) 0.110(4) Uani 1 1 d U
H49D H -0.5780 0.7487 0.4908 0.133 Uiso 1 1 calc R
C50C C -0.6853(8) 0.6642(7) 0.4071(7) 0.114(4) Uani 1 1 d U
H50D H -0.6923 0.6367 0.3748 0.137 Uiso 1 1 calc R
C51C C -0.6712(7) 0.7434(6) 0.4974(7) 0.109(4) Uani 1 1 d U
H51C H -0.6655 0.7713 0.5292 0.131 Uiso 1 1 calc R
C52C C -0.7349(8) 0.6800(7) 0.4307(7) 0.110(4) Uani 1 1 d U
H52C H -0.7763 0.6624 0.4144 0.132 Uiso 1 1 calc R
Ru1D Ru -0.03903(7) -0.13522(6) 0.31283(6) 0.1168(5) Uani 1 1 d U
Ru2D Ru -0.27452(9) 0.12340(7) 0.20188(7) 0.1499(7) Uani 1 1 d U
O1D O -0.1284(5) -0.1324(4) 0.2721(4) 0.122(3) Uani 1 1 d U
O2D O -0.0340(5) -0.0461(4) 0.3208(4) 0.118(3) Uani 1 1 d U
O3D O -0.2719(6) 0.0336(5) 0.1875(5) 0.154(3) Uani 1 1 d U
O4D O -0.1935(6) 0.1209(5) 0.2562(5) 0.142(3) Uani 1 1 d U
N1D N -0.0193(7) -0.1296(6) 0.2362(6) 0.126(3) Uani 1 1 d U
N2D N -0.2196(8) 0.1263(6) 0.1499(6) 0.162(4) Uani 1 1 d DU
C1D C -0.3055(8) -0.1799(8) 0.1773(7) 0.125(4) Uani 1 1 d U
H1DA H -0.3224 -0.2198 0.1713 0.150 Uiso 1 1 calc R
C2D C -0.3408(9) -0.1370(8) 0.1542(8) 0.138(5) Uani 1 1 d U
H2DA H -0.3797 -0.1484 0.1287 0.166 Uiso 1 1 calc R
C3D C -0.2444(8) -0.1638(7) 0.2096(6) 0.113(4) Uani 1 1 d U
H3DA H -0.2187 -0.1933 0.2233 0.135 Uiso 1 1 calc R
C4D C -0.3213(8) -0.0799(8) 0.1670(7) 0.129(5) Uani 1 1 d U
H4DA H -0.3486 -0.0511 0.1539 0.155 Uiso 1 1 calc R
C5D C -0.2222(8) -0.1071(7) 0.2213(7) 0.113(4) Uani 1 1 d U
C6D C -0.2615(8) -0.0622(7) 0.1992(7) 0.117(4) Uani 1 1 d U
C7D C -0.1572(7) -0.0904(7) 0.2566(6) 0.105(3) Uani 1 1 d U
C8D C -0.2366(9) -0.0019(7) 0.2129(7) 0.127(4) Uani 1 1 d U
C9D C -0.1359(8) -0.0276(7) 0.2707(6) 0.109(4) Uani 1 1 d U
C10D C -0.1775(8) 0.0154(7) 0.2487(7) 0.118(4) Uani 1 1 d U
C11D C -0.0768(8) -0.0121(7) 0.3024(6) 0.106(3) Uani 1 1 d U
C12D C -0.1573(9) 0.0784(7) 0.2695(7) 0.125(4) Uani 1 1 d U
C13D C -0.0575(8) 0.0512(6) 0.3237(7) 0.111(4) Uani 1 1 d U
C14D C -0.0988(8) 0.0951(7) 0.3081(7) 0.116(4) Uani 1 1 d U
C15D C 0.0009(8) 0.0690(7) 0.3592(7) 0.121(4) Uani 1 1 d U
H15D H 0.0279 0.0399 0.3720 0.145 Uiso 1 1 calc R
C16D C -0.0791(9) 0.1535(7) 0.3246(7) 0.126(4) Uani 1 1 d U
H16D H -0.1059 0.1831 0.3129 0.151 Uiso 1 1 calc R
C17D C 0.0200(9) 0.1260(7) 0.3757(7) 0.125(4) Uani 1 1 d U
H17D H 0.0606 0.1373 0.3988 0.150 Uiso 1 1 calc R
C18D C -0.0210(9) 0.1686(7) 0.3580(7) 0.129(5) Uani 1 1 d U
H18D H -0.0078 0.2091 0.3696 0.155 Uiso 1 1 calc R
C19D C 0.0069(9) -0.2683(7) 0.2716(7) 0.137(5) Uani 1 1 d U
H19J H 0.0254 -0.3023 0.2871 0.206 Uiso 1 1 calc R
H19K H 0.0348 -0.2523 0.2499 0.206 Uiso 1 1 calc R
H19L H -0.0350 -0.2807 0.2483 0.206 Uiso 1 1 calc R
C20D C 0.0002(10) -0.2222(7) 0.3165(8) 0.127(3) Uani 1 1 d U
C21D C 0.0471(9) -0.1774(7) 0.3409(7) 0.126(3) Uani 1 1 d U
H21D H 0.0838 -0.1711 0.3231 0.151 Uiso 1 1 calc R
C22D C -0.0580(9) -0.2218(7) 0.3357(7) 0.124(3) Uani 1 1 d U
H22D H -0.0961 -0.2477 0.3151 0.149 Uiso 1 1 calc R
C23D C 0.0384(8) -0.1338(7) 0.3821(7) 0.123(3) Uani 1 1 d U
H23D H 0.0693 -0.0982 0.3914 0.148 Uiso 1 1 calc R
C24D C -0.0640(8) -0.1770(6) 0.3782(7) 0.119(3) Uani 1 1 d U
H24D H -0.1077 -0.1721 0.3851 0.143 Uiso 1 1 calc R
C25D C -0.0165(8) -0.1308(7) 0.4019(7) 0.117(3) Uani 1 1 d U
C26D C -0.0236(8) -0.0827(7) 0.4437(7) 0.124(4) Uani 1 1 d U
H26D H -0.0064 -0.0461 0.4322 0.148 Uiso 1 1 calc R
C27D C 0.0202(10) -0.0887(7) 0.4988(7) 0.146(6) Uani 1 1 d U
H27J H 0.0635 -0.0943 0.4936 0.219 Uiso 1 1 calc R
H27K H 0.0043 -0.1226 0.5135 0.219 Uiso 1 1 calc R
H27L H 0.0206 -0.0528 0.5244 0.219 Uiso 1 1 calc R
C28D C -0.0914(10) -0.0724(8) 0.4465(9) 0.168(7) Uani 1 1 d U
H28J H -0.1157 -0.0682 0.4101 0.251 Uiso 1 1 calc R
H28K H -0.0923 -0.0363 0.4714 0.251 Uiso 1 1 calc R
H28L H -0.1103 -0.1059 0.4599 0.251 Uiso 1 1 calc R
C29D C -0.2624(12) 0.2646(9) 0.1749(12) 0.222(8) Uani 1 1 d DU
H29J H -0.2887 0.2976 0.1681 0.333 Uiso 1 1 calc R
H29K H -0.2460 0.2515 0.1424 0.333 Uiso 1 1 calc R
H29L H -0.2267 0.2772 0.2057 0.333 Uiso 1 1 calc R
C30D C -0.3034(11) 0.2127(9) 0.1884(10) 0.184(5) Uani 1 1 d DU
C31D C -0.3030(11) 0.2014(9) 0.2420(9) 0.176(4) Uani 1 1 d DU
H31D H -0.2673 0.2241 0.2695 0.211 Uiso 1 1 calc R
C32D C -0.3442(10) 0.1691(10) 0.1528(10) 0.189(5) Uani 1 1 d DU
H32D H -0.3423 0.1669 0.1135 0.226 Uiso 1 1 calc R
C33D C -0.3314(10) 0.1549(9) 0.2625(10) 0.174(4) Uani 1 1 d DU
H33D H -0.3200 0.1486 0.3016 0.208 Uiso 1 1 calc R
C34D C -0.3679(10) 0.1186(11) 0.1685(10) 0.185(4) Uani 1 1 d DU
H34D H -0.3865 0.0849 0.1398 0.222 Uiso 1 1 calc R
C35D C -0.3693(12) 0.1140(12) 0.2222(10) 0.184(4) Uani 1 1 d DU
C36D C -0.4007(14) 0.0589(14) 0.2265(14) 0.222(7) Uani 1 1 d U
H36D H -0.3872 0.0292 0.1995 0.267 Uiso 1 1 calc R
C37D C -0.3809(16) 0.0403(14) 0.2762(13) 0.251(11) Uani 1 1 d U
H37J H -0.3343 0.0406 0.2847 0.377 Uiso 1 1 calc R
H37K H -0.3994 0.0002 0.2753 0.377 Uiso 1 1 calc R
H37L H -0.3946 0.0668 0.3043 0.377 Uiso 1 1 calc R
C38D C -0.4743(13) 0.0564(13) 0.2097(13) 0.244(10) Uani 1 1 d U
H38J H -0.4924 0.0180 0.2147 0.366 Uiso 1 1 calc R
H38K H -0.4870 0.0621 0.1713 0.366 Uiso 1 1 calc R
H38L H -0.4901 0.0875 0.2324 0.366 Uiso 1 1 calc R
C39D C -0.0479(10) -0.1639(9) 0.1899(9) 0.137(4) Uani 1 1 d U
H39D H -0.0819 -0.1903 0.1931 0.165 Uiso 1 1 calc R
C40D C 0.0285(10) -0.0935(9) 0.2302(9) 0.145(4) Uani 1 1 d U
H40D H 0.0503 -0.0676 0.2614 0.174 Uiso 1 1 calc R
C41D C -0.0365(12) -0.1663(10) 0.1433(10) 0.158(5) Uani 1 1 d U
H41E H -0.0617 -0.1904 0.1125 0.190 Uiso 1 1 calc R
C42D C 0.0485(12) -0.0906(10) 0.1827(10) 0.168(5) Uani 1 1 d U
H42D H 0.0817 -0.0636 0.1791 0.201 Uiso 1 1 calc R
C43D C 0.0151(14) -0.1314(13) 0.1406(12) 0.182(6) Uani 1 1 d U
C44D C 0.0314(15) -0.1238(14) 0.0943(13) 0.226(7) Uani 1 1 d DU
C45D C 0.0576(16) -0.1367(15) 0.0525(13) 0.237(9) Uani 1 1 d DU
C46D C -0.0753(17) 0.1362(14) -0.0055(13) 0.255(9) Uani 1 1 d DU
C47D C -0.1066(16) 0.1415(13) 0.0336(12) 0.237(7) Uani 1 1 d DU
C48D C -0.1487(11) 0.1355(11) 0.0717(8) 0.213(6) Uani 1 1 d DU
C49D C -0.1288(8) 0.1673(9) 0.1212(9) 0.200(6) Uani 1 1 d DU
H49B H -0.0910 0.1929 0.1293 0.240 Uiso 1 1 calc R
C50D C -0.2009(11) 0.0985(9) 0.0599(6) 0.200(6) Uani 1 1 d DU
H50E H -0.2134 0.0752 0.0252 0.240 Uiso 1 1 calc R
C51D C -0.1639(9) 0.1620(7) 0.1590(6) 0.181(5) Uani 1 1 d DU
H51D H -0.1494 0.1841 0.1941 0.218 Uiso 1 1 calc R
C52D C -0.2357(8) 0.0949(6) 0.0982(7) 0.181(5) Uani 1 1 d DU
H52D H -0.2734 0.0693 0.0892 0.217 Uiso 1 1 calc R
S1E S -0.6222(5) -0.0505(5) 0.0223(4) 0.256(4) Uani 1 1 d DU
F1E F -0.6726(10) -0.1608(10) -0.0025(9) 0.364(10) Uani 1 1 d DU
F2E F -0.6370(11) -0.1255(11) 0.0914(8) 0.360(9) Uani 1 1 d DU
F3E F -0.5623(10) -0.1451(11) 0.0363(10) 0.381(10) Uani 1 1 d DU
O1E O -0.6862(9) -0.0319(11) 0.0282(8) 0.310(9) Uani 1 1 d DU
O2E O -0.5687(9) -0.0281(12) 0.0696(7) 0.303(9) Uani 1 1 d DU
O3E O -0.6064(10) -0.0494(11) -0.0326(7) 0.320(9) Uani 1 1 d DU
C1E C -0.6242(10) -0.1210(7) 0.0370(9) 0.295(8) Uani 1 1 d DU
S1F S 0.4532(3) -0.1361(2) -0.3967(3) 0.1474(17) Uani 1 1 d U
F1F F 0.5099(6) -0.1620(6) -0.3002(5) 0.191(4) Uani 1 1 d U
F2F F 0.5707(6) -0.1600(8) -0.3571(6) 0.218(5) Uani 1 1 d U
F3F F 0.5028(7) -0.2336(6) -0.3688(5) 0.195(4) Uani 1 1 d U
O1F O 0.4703(8) -0.0748(6) -0.3760(7) 0.191(5) Uani 1 1 d U
O2F O 0.3943(7) -0.1601(6) -0.3825(6) 0.165(4) Uani 1 1 d U
O3F O 0.4635(6) -0.1544(5) -0.4490(6) 0.150(4) Uani 1 1 d U
C1F C 0.5112(12) -0.1697(11) -0.3566(11) 0.165(4) Uani 1 1 d U
S1G S 0.1680(2) 0.2692(2) -0.4444(3) 0.1426(17) Uani 1 1 d DU
F1G F 0.0739(6) 0.3167(5) -0.5020(7) 0.210(5) Uani 1 1 d DU
F2G F 0.1055(7) 0.2433(8) -0.5420(5) 0.237(6) Uani 1 1 d DU
F3G F 0.0502(4) 0.2289(4) -0.4836(4) 0.142(3) Uani 1 1 d DU
O1G O 0.2098(5) 0.3080(5) -0.4655(5) 0.149(4) Uani 1 1 d DU
O2G O 0.1854(6) 0.2109(6) -0.4400(8) 0.225(6) Uani 1 1 d DU
O3G O 0.1455(7) 0.2964(7) -0.3964(5) 0.191(5) Uani 1 1 d DU
C1G C 0.0991(7) 0.2648(8) -0.4978(7) 0.142(4) Uani 1 1 d DU
S1H S 0.0751(8) 0.6799(6) -0.2734(5) 0.412(8) Uani 1 1 d DU
F1H F 0.0634(7) 0.6119(6) -0.3655(7) 0.330(9) Uani 1 1 d DU
F2H F 0.0049(8) 0.6829(7) -0.3679(8) 0.333(9) Uani 1 1 d DU
F3H F 0.1082(9) 0.7056(6) -0.3583(8) 0.333(7) Uani 1 1 d DU
O1H O 0.1414(10) 0.6564(10) -0.2621(11) 0.456(13) Uani 1 1 d DU
O2H O 0.0704(12) 0.7386(7) -0.2526(8) 0.338(10) Uani 1 1 d DU
O3H O 0.0302(14) 0.6341(11) -0.2576(12) 0.515(14) Uani 1 1 d DU
C1H C 0.0557(11) 0.6688(10) -0.3446(6) 0.314(8) Uani 1 1 d DU
S1I S 0.1690(2) 0.3090(2) -0.1444(2) 0.1246(14) Uani 1 1 d U
F1I F 0.0969(5) 0.3980(4) -0.1555(4) 0.137(3) Uani 1 1 d U
F2I F 0.1204(6) 0.3778(5) -0.0745(4) 0.165(3) Uani 1 1 d U
F3I F 0.0510(5) 0.3229(5) -0.1350(5) 0.160(3) Uani 1 1 d U
O1I O 0.1479(5) 0.2919(5) -0.2017(5) 0.128(3) Uani 1 1 d U
O2I O 0.1673(7) 0.2618(5) -0.1112(5) 0.155(4) Uani 1 1 d U
O3I O 0.2256(6) 0.3492(5) -0.1287(5) 0.139(3) Uani 1 1 d U
C1I C 0.1082(9) 0.3548(9) -0.1256(8) 0.124(3) Uani 1 1 d U
S1J S 0.8363(3) 0.3771(3) -0.2894(3) 0.168(2) Uani 1 1 d U
F1J F 0.9225(7) 0.4597(8) -0.2840(8) 0.245(5) Uani 1 1 d U
F2J F 0.8842(6) 0.4660(7) -0.2206(7) 0.226(6) Uani 1 1 d U
F3J F 0.9491(7) 0.4037(7) -0.2277(6) 0.245(6) Uani 1 1 d U
O1J O 0.7908(7) 0.4147(7) -0.3144(7) 0.203(6) Uani 1 1 d U
O2J O 0.8201(10) 0.3521(9) -0.2433(9) 0.243(7) Uani 1 1 d U
O3J O 0.8655(7) 0.3421(8) -0.3261(7) 0.223(7) Uani 1 1 d U
C1J C 0.8982(11) 0.4244(13) -0.2507(13) 0.188(6) Uani 1 1 d U
S1K S 0.5208(3) 0.4438(3) 0.1485(3) 0.177(2) Uani 1 1 d DU
F1K F 0.5161(8) 0.4317(8) 0.0457(6) 0.273(7) Uani 1 1 d DU
F2K F 0.6085(6) 0.4773(8) 0.0897(8) 0.276(6) Uani 1 1 d DU
F3K F 0.5165(8) 0.5220(7) 0.0944(10) 0.329(8) Uani 1 1 d DU
O1K O 0.4529(7) 0.4379(7) 0.1369(7) 0.209(5) Uani 1 1 d U
O2K O 0.5421(9) 0.3843(8) 0.1448(7) 0.224(6) Uani 1 1 d U
O3K O 0.5524(9) 0.4793(10) 0.1925(8) 0.285(8) Uani 1 1 d U
C1K C 0.5452(8) 0.4663(7) 0.0960(6) 0.225(5) Uani 1 1 d DU
S1L S 0.1879(3) -0.0245(3) 0.3728(3) 0.184(2) Uani 1 1 d DU
F1L F 0.2802(7) -0.0463(7) 0.3263(7) 0.238(5) Uani 1 1 d DU
F2L F 0.2096(9) -0.0061(10) 0.2817(9) 0.328(8) Uani 1 1 d DU
F3L F 0.1958(8) -0.0916(9) 0.2876(7) 0.277(6) Uani 1 1 d DU
O1L O 0.1243(6) -0.0180(6) 0.3473(7) 0.197(5) Uani 1 1 d DU
O2L O 0.1990(7) -0.0766(8) 0.3955(8) 0.236(7) Uani 1 1 d DU
O3L O 0.2240(10) 0.0277(8) 0.3982(11) 0.327(9) Uani 1 1 d DU
C1L C 0.2207(17) -0.0345(15) 0.3241(17) 0.223(5) Uani 1 1 d U

loop_
_atom_site_aniso_label
_atom_site_aniso_U_11
_atom_site_aniso_U_22
_atom_site_aniso_U_33
_atom_site_aniso_U_23
_atom_site_aniso_U_13
_atom_site_aniso_U_12
Ru1A 0.1211(12) 0.1403(13) 0.1403(13) -0.0174(11) 0.0091(10) 0.0052(10)
Ru2A 0.1592(15) 0.1349(13) 0.1319(13) 0.0022(11) 0.0155(11) -0.0288(11)
O1A 0.139(10) 0.156(11) 0.148(11) 0.003(9) 0.033(9) 0.029(8)
O2A 0.119(9) 0.124(9) 0.167(11) 0.023(8) 0.018(8) 0.003(7)
O3A 0.149(11) 0.147(10) 0.116(9) -0.023(8) -0.053(8) 0.061(8)
O4A 0.167(11) 0.105(8) 0.139(10) -0.007(8) 0.027(9) 0.017(7)
N1A 0.094(10) 0.120(11) 0.130(11) 0.031(9) -0.008(8) 0.007(8)
N2A 0.149(14) 0.127(13) 0.117(11) 0.009(10) 0.031(10) 0.006(10)
C1A 0.246(17) 0.198(13) 0.203(15) 0.056(12) 0.044(12) 0.094(11)
C2A 0.250(16) 0.198(13) 0.210(16) 0.048(12) 0.050(12) 0.107(12)
C3A 0.205(15) 0.186(13) 0.187(13) 0.041(10) 0.030(11) 0.070(11)
C4A 0.223(15) 0.173(13) 0.187(14) 0.026(10) 0.043(11) 0.086(10)
C5A 0.157(11) 0.146(10) 0.163(11) 0.008(8) 0.013(8) 0.037(8)
C6A 0.163(12) 0.154(10) 0.160(11) 0.008(8) 0.014(8) 0.051(8)
C7A 0.127(11) 0.122(10) 0.142(11) -0.007(8) 0.001(8) 0.004(7)
C8A 0.133(11) 0.132(11) 0.136(11) -0.015(8) -0.001(8) 0.031(8)
C9A 0.112(10) 0.128(10) 0.128(9) -0.010(7) -0.001(7) 0.009(6)
C10A 0.116(10) 0.124(9) 0.125(9) -0.018(7) -0.001(7) 0.020(7)
C11A 0.121(11) 0.155(12) 0.132(10) 0.017(9) 0.025(8) 0.024(7)
C12A 0.135(11) 0.144(12) 0.123(11) -0.009(8) 0.012(8) 0.035(8)
C13A 0.162(11) 0.200(12) 0.159(11) 0.049(9) 0.053(8) 0.071(8)
C14A 0.160(11) 0.191(12) 0.144(10) 0.042(9) 0.042(8) 0.067(8)
C15A 0.188(13) 0.263(16) 0.189(13) 0.081(11) 0.075(10) 0.111(10)
C16A 0.199(14) 0.237(15) 0.164(12) 0.069(10) 0.054(10) 0.100(10)
C17A 0.218(15) 0.289(16) 0.192(14) 0.087(12) 0.069(11) 0.138(12)
C18A 0.222(16) 0.275(16) 0.184(13) 0.093(12) 0.067(11) 0.131(11)
C19A 0.30(2) 0.176(16) 0.168(18) 0.020(15) -0.039(18) -0.054(14)
C20A 0.243(15) 0.170(13) 0.166(13) 0.012(11) 0.002(13) -0.062(12)
C21A 0.206(13) 0.166(14) 0.168(14) 0.009(11) -0.013(11) -0.059(11)
C22A 0.258(15) 0.174(13) 0.138(13) -0.029(10) 0.030(13) -0.076(13)
C23A 0.195(12) 0.147(12) 0.167(13) -0.006(10) 0.008(12) -0.050(11)
C24A 0.225(14) 0.192(14) 0.153(14) -0.021(11) 0.036(11) -0.057(12)
C25A 0.205(12) 0.175(11) 0.162(13) -0.013(9) 0.033(11) -0.041(11)
C26A 0.211(14) 0.184(14) 0.216(16) 0.003(10) 0.032(15) -0.017(13)
C27A 0.26(2) 0.178(14) 0.27(2) -0.016(15) -0.01(2) -0.005(18)
C28A 0.209(14) 0.28(3) 0.29(3) 0.00(2) -0.009(19) -0.015(16)
C29A 0.168(19) 0.222(17) 0.22(2) -0.006(15) -0.034(16) 0.055(16)
C30A 0.147(13) 0.188(12) 0.183(12) 0.005(10) -0.007(11) 0.010(10)
C31A 0.132(13) 0.207(13) 0.168(11) 0.004(10) 0.027(11) 0.026(10)
C32A 0.117(12) 0.191(13) 0.170(11) 0.007(9) -0.012(10) 0.006(10)
C33A 0.137(12) 0.199(13) 0.147(11) 0.006(9) 0.020(10) 0.007(10)
C34A 0.101(11) 0.200(12) 0.151(10) 0.003(9) -0.006(9) 0.013(9)
C35A 0.116(11) 0.194(12) 0.144(11) 0.004(8) 0.004(8) 0.013(8)
C36A 0.133(13) 0.183(13) 0.151(13) 0.029(9) -0.002(9) -0.010(8)
C37A 0.19(2) 0.26(2) 0.169(17) 0.057(15) 0.001(12) -0.059(15)
C38A 0.148(16) 0.166(16) 0.200(18) 0.040(13) 0.006(12) 0.021(11)
C39A 0.131(12) 0.110(12) 0.125(13) -0.004(11) 0.003(8) 0.034(8)
C40A 0.121(12) 0.123(9) 0.133(13) -0.006(10) 0.015(10) 0.004(8)
C41A 0.130(11) 0.120(10) 0.128(12) -0.003(9) 0.012(7) 0.025(7)
C42A 0.124(11) 0.109(8) 0.136(11) 0.004(9) 0.016(8) 0.007(7)
C43A 0.124(10) 0.110(7) 0.131(10) -0.004(8) 0.009(7) 0.017(6)
C44A 0.132(12) 0.111(9) 0.134(13) -0.006(9) 0.012(8) 0.008(7)
C45A 0.130(13) 0.112(11) 0.138(13) -0.006(10) 0.021(9) 0.003(7)
C46A 0.134(13) 0.110(11) 0.126(13) -0.015(10) 0.016(9) 0.012(7)
C47A 0.135(11) 0.114(9) 0.130(12) 0.000(9) 0.014(8) 0.001(7)
C48A 0.142(10) 0.117(8) 0.147(11) 0.014(9) 0.004(8) -0.006(6)
C49A 0.151(11) 0.123(10) 0.170(13) 0.011(10) -0.015(10) -0.008(7)
C50A 0.146(12) 0.115(8) 0.158(12) -0.014(10) 0.008(10) 0.003(7)
C51A 0.152(12) 0.128(13) 0.166(16) 0.020(13) -0.011(10) -0.018(10)
C52A 0.141(14) 0.111(9) 0.139(14) -0.025(11) 0.011(12) 0.009(8)
Ru1B 0.1114(10) 0.0888(9) 0.1285(11) -0.0142(8) 0.0180(8) 0.0057(7)
Ru2B 0.1211(12) 0.1317(12) 0.1398(13) -0.0203(10) -0.0022(9) 0.0083(9)
O1B 0.109(5) 0.083(4) 0.122(5) -0.007(4) 0.022(5) -0.001(4)
O2B 0.111(3) 0.083(6) 0.133(7) -0.013(4) 0.013(4) 0.018(3)
O3B 0.125(4) 0.104(7) 0.131(7) -0.021(5) 0.028(4) -0.001(4)
O4B 0.104(5) 0.113(7) 0.155(6) -0.005(4) 0.006(5) 0.019(5)
N1B 0.090(7) 0.092(5) 0.113(6) -0.021(4) 0.013(5) 0.003(4)
N2B 0.103(9) 0.095(8) 0.181(11) -0.031(8) 0.046(8) -0.005(6)
C1B 0.117(8) 0.085(9) 0.126(11) 0.011(7) 0.028(7) 0.017(7)
C2B 0.133(8) 0.084(9) 0.122(10) 0.006(7) 0.027(8) 0.028(8)
C3B 0.112(5) 0.081(8) 0.123(9) 0.007(7) 0.019(6) 0.013(7)
C4B 0.127(7) 0.085(8) 0.113(9) -0.003(6) 0.008(7) 0.026(8)
C5B 0.111(5) 0.072(7) 0.118(8) 0.001(5) 0.015(6) 0.018(6)
C6B 0.116(4) 0.085(8) 0.110(8) 0.000(5) 0.013(6) 0.019(6)
C7B 0.110(5) 0.081(8) 0.119(8) -0.007(5) 0.014(6) 0.010(6)
C8B 0.118(4) 0.087(8) 0.124(9) -0.009(6) 0.016(6) 0.006(6)
C9B 0.108(5) 0.075(7) 0.115(8) 0.001(5) 0.010(6) 0.018(6)
C10B 0.108(5) 0.080(8) 0.115(8) -0.001(5) 0.006(6) 0.018(6)
C11B 0.110(4) 0.084(8) 0.116(9) -0.003(5) 0.009(6) 0.020(6)
C12B 0.112(5) 0.094(8) 0.128(8) 0.005(5) 0.014(6) 0.010(6)
C13B 0.110(4) 0.088(8) 0.134(9) 0.005(5) 0.018(6) 0.019(6)
C14B 0.110(5) 0.093(8) 0.142(9) 0.008(5) 0.023(6) 0.010(6)
C15B 0.121(7) 0.091(9) 0.139(9) 0.014(6) 0.030(7) 0.022(7)
C16B 0.111(5) 0.113(10) 0.140(11) 0.012(8) 0.018(7) 0.012(7)
C17B 0.121(8) 0.109(10) 0.149(11) 0.012(8) 0.029(8) 0.031(8)
C18B 0.118(8) 0.113(11) 0.151(12) 0.019(8) 0.026(7) 0.024(7)
C19B 0.222(17) 0.129(14) 0.178(11) -0.008(12) 0.084(11) -0.034(11)
C20B 0.155(7) 0.095(7) 0.147(8) -0.017(6) 0.031(6) -0.022(6)
C21B 0.163(9) 0.084(5) 0.148(8) -0.012(5) 0.003(7) -0.015(6)
C22B 0.125(4) 0.085(7) 0.155(8) -0.019(6) 0.021(5) -0.011(4)
C23B 0.142(8) 0.085(3) 0.168(9) -0.023(6) 0.004(7) 0.002(5)
C24B 0.130(7) 0.093(7) 0.140(6) -0.017(5) 0.014(5) -0.008(5)
C25B 0.139(8) 0.090(5) 0.158(7) -0.027(5) 0.024(6) -0.002(5)
C26B 0.176(12) 0.109(9) 0.192(10) -0.051(8) 0.056(10) -0.005(9)
C27B 0.30(3) 0.116(9) 0.215(19) -0.084(10) 0.075(18) -0.027(14)
C28B 0.21(2) 0.184(16) 0.178(13) -0.019(12) 0.062(14) -0.042(15)
C29B 0.25(2) 0.272(19) 0.29(2) -0.049(17) -0.013(17) -0.130(15)
C30B 0.159(8) 0.216(10) 0.196(12) -0.042(7) -0.031(7) -0.029(7)
C31B 0.187(11) 0.197(7) 0.172(12) -0.063(5) -0.045(8) -0.004(6)
C32B 0.153(6) 0.245(11) 0.173(10) -0.012(9) -0.034(5) 0.029(7)
C33B 0.193(11) 0.238(11) 0.139(8) -0.053(8) -0.013(6) 0.022(8)
C34B 0.208(8) 0.234(9) 0.163(6) 0.017(6) -0.019(6) 0.036(7)
C35B 0.212(10) 0.250(10) 0.138(4) -0.010(7) 0.002(5) 0.013(8)
C36B 0.309(14) 0.341(16) 0.148(9) -0.009(9) 0.052(8) -0.033(13)
C37B 0.265(9) 0.265(9) 0.267(9) 0.038(5) 0.056(5) 0.012(5)
C38B 0.265(8) 0.261(8) 0.241(6) 0.053(5) 0.055(5) 0.017(5)
C39B 0.102(8) 0.105(9) 0.125(10) -0.014(6) 0.018(6) -0.005(7)
C40B 0.109(8) 0.093(8) 0.113(9) -0.027(6) 0.004(7) 0.012(6)
C41B 0.096(9) 0.111(9) 0.131(10) -0.008(7) 0.013(7) -0.007(6)
C42B 0.116(9) 0.094(8) 0.119(11) -0.026(6) 0.006(7) 0.015(8)
C43B 0.115(9) 0.105(9) 0.129(10) -0.019(6) 0.007(7) 0.002(7)
C44B 0.141(11) 0.109(12) 0.161(14) -0.004(7) 0.011(9) -0.002(10)
C45B 0.159(12) 0.132(14) 0.171(15) 0.011(8) 0.025(12) -0.001(12)
C46B 0.162(12) 0.120(14) 0.186(16) 0.011(8) 0.033(13) -0.006(12)
C47B 0.153(11) 0.123(13) 0.173(15) 0.003(7) 0.035(11) -0.005(10)
C48B 0.140(10) 0.106(10) 0.177(12) -0.003(7) 0.037(9) -0.010(8)
C49B 0.131(10) 0.106(10) 0.174(13) -0.011(8) 0.031(8) -0.021(8)
C50B 0.147(11) 0.104(11) 0.183(13) -0.006(8) 0.041(10) -0.006(8)
C51B 0.122(10) 0.090(10) 0.160(11) -0.025(8) 0.034(9) -0.003(7)
C52B 0.122(10) 0.098(10) 0.176(13) -0.013(8) 0.046(8) -0.004(8)
Ru1C 0.0961(9) 0.0816(8) 0.1294(11) 0.0143(8) 0.0206(8) 0.0151(6)
Ru2C 0.0966(9) 0.0783(8) 0.1231(10) 0.0087(8) 0.0177(7) 0.0090(6)
O1C 0.108(6) 0.067(5) 0.120(6) -0.001(4) 0.011(4) 0.012(4)
O2C 0.103(6) 0.080(3) 0.119(6) 0.005(4) 0.007(5) 0.009(4)
O3C 0.104(6) 0.080(4) 0.115(5) 0.005(4) 0.019(4) 0.004(3)
O4C 0.096(6) 0.078(5) 0.124(3) 0.010(4) 0.008(4) 0.008(4)
N1C 0.092(4) 0.082(5) 0.107(7) 0.006(5) 0.010(4) 0.007(4)
N2C 0.091(6) 0.080(7) 0.124(9) 0.012(6) 0.017(6) 0.012(6)
C1C 0.114(9) 0.097(9) 0.157(12) 0.019(8) -0.005(7) -0.006(7)
C2C 0.115(9) 0.104(10) 0.146(11) 0.019(8) -0.012(8) -0.008(7)
C3C 0.107(9) 0.075(8) 0.136(10) 0.009(7) 0.008(6) 0.002(5)
C4C 0.113(9) 0.093(9) 0.135(9) 0.013(7) -0.003(6) -0.003(6)
C5C 0.092(7) 0.074(7) 0.128(8) 0.008(5) 0.018(5) 0.013(4)
C6C 0.092(7) 0.082(7) 0.121(8) 0.009(5) 0.013(5) 0.006(5)
C7C 0.095(7) 0.076(6) 0.119(7) 0.004(5) 0.019(5) 0.015(5)
C8C 0.092(7) 0.077(7) 0.117(6) 0.006(5) 0.017(5) 0.011(5)
C9C 0.091(8) 0.071(6) 0.122(6) 0.008(5) 0.012(6) 0.020(5)
C10C 0.083(7) 0.074(6) 0.116(6) 0.002(5) 0.019(5) 0.015(5)
C11C 0.096(8) 0.079(5) 0.117(6) 0.004(5) 0.019(6) 0.011(5)
C12C 0.083(8) 0.070(6) 0.116(5) 0.000(5) 0.021(6) 0.020(5)
C13C 0.106(9) 0.078(6) 0.114(6) 0.000(5) 0.017(6) 0.013(5)
C14C 0.095(8) 0.080(6) 0.120(6) 0.005(5) 0.010(6) 0.009(5)
C15C 0.113(10) 0.090(8) 0.118(6) 0.004(6) 0.007(7) 0.010(6)
C16C 0.109(10) 0.086(7) 0.134(8) 0.014(7) -0.007(7) 0.002(6)
C17C 0.122(10) 0.089(8) 0.126(9) 0.004(6) -0.017(8) 0.013(7)
C18C 0.126(10) 0.091(9) 0.136(9) 0.004(7) -0.009(8) -0.002(8)
C19C 0.094(8) 0.117(10) 0.187(13) 0.012(9) 0.006(8) 0.018(6)
C20C 0.099(5) 0.100(7) 0.158(8) 0.027(7) 0.015(5) 0.021(4)
C21C 0.097(4) 0.102(7) 0.166(8) 0.019(7) 0.030(5) 0.019(4)
C22C 0.094(9) 0.100(7) 0.156(6) 0.029(5) 0.019(5) 0.033(5)
C23C 0.106(8) 0.085(7) 0.165(7) 0.012(5) 0.038(6) 0.021(4)
C24C 0.100(8) 0.092(6) 0.164(7) 0.033(5) 0.027(6) 0.028(5)
C25C 0.097(7) 0.081(3) 0.167(8) 0.021(5) 0.030(6) 0.028(4)
C26C 0.122(9) 0.077(6) 0.204(11) 0.011(7) 0.026(8) 0.014(5)
C27C 0.128(13) 0.120(14) 0.29(2) 0.020(14) 0.049(12) -0.006(9)
C28C 0.179(17) 0.099(11) 0.27(2) -0.024(11) 0.053(15) 0.019(10)
C29C 0.084(8) 0.139(12) 0.177(12) 0.005(9) 0.014(7) -0.001(7)
C30C 0.099(5) 0.107(7) 0.147(7) 0.014(6) 0.027(5) 0.001(4)
C31C 0.107(7) 0.096(5) 0.129(7) 0.015(5) 0.023(5) -0.003(4)
C32C 0.108(4) 0.113(7) 0.165(8) 0.013(7) 0.042(4) 0.013(5)
C33C 0.117(8) 0.097(6) 0.121(6) 0.011(5) 0.027(5) -0.004(5)
C34C 0.128(8) 0.104(7) 0.149(7) 0.005(5) 0.051(5) 0.006(5)
C35C 0.126(8) 0.102(7) 0.127(3) 0.005(5) 0.037(4) -0.006(5)
C36C 0.167(11) 0.123(8) 0.131(5) -0.011(8) 0.024(7) -0.015(9)
C37C 0.24(2) 0.169(16) 0.126(6) 0.012(12) 0.019(11) 0.006(15)
C38C 0.201(18) 0.119(9) 0.140(14) -0.021(10) 0.017(13) -0.010(11)
C39C 0.097(6) 0.096(9) 0.124(9) -0.007(6) 0.004(6) 0.018(7)
C40C 0.093(5) 0.092(8) 0.114(9) 0.005(6) 0.010(6) 0.008(7)
C41C 0.095(6) 0.096(9) 0.124(9) -0.010(6) 0.014(6) 0.006(7)
C42C 0.091(5) 0.091(9) 0.111(9) 0.005(6) 0.016(6) 0.001(7)
C43C 0.095(6) 0.083(8) 0.115(9) 0.007(6) 0.017(6) -0.003(6)
C44C 0.093(7) 0.079(8) 0.126(10) -0.006(7) 0.004(7) 0.010(8)
C45C 0.105(10) 0.073(9) 0.126(10) -0.007(8) 0.012(8) 0.013(8)
C46C 0.114(10) 0.070(8) 0.118(10) -0.007(8) 0.014(8) 0.022(9)
C47C 0.102(8) 0.083(9) 0.121(10) -0.005(7) 0.015(7) 0.005(8)
C48C 0.098(6) 0.085(8) 0.121(9) 0.005(6) 0.014(6) 0.013(6)
C49C 0.095(7) 0.095(9) 0.136(10) -0.003(7) 0.020(7) 0.015(7)
C50C 0.103(7) 0.097(9) 0.133(10) -0.006(7) 0.016(7) 0.016(7)
C51C 0.094(8) 0.092(9) 0.135(10) 0.000(7) 0.023(7) 0.007(7)
C52C 0.090(7) 0.105(10) 0.126(10) 0.004(7) 0.005(7) 0.020(7)
Ru1D 0.1150(11) 0.0875(9) 0.1394(12) 0.0128(9) 0.0074(8) 0.0151(7)
Ru2D 0.1652(15) 0.1143(11) 0.1603(14) 0.0102(11) 0.0075(11) 0.0501(10)
O1D 0.124(4) 0.089(5) 0.141(7) 0.009(6) 0.003(4) 0.017(4)
O2D 0.119(6) 0.088(3) 0.138(7) 0.016(4) 0.005(5) 0.012(4)
O3D 0.159(8) 0.113(4) 0.165(9) -0.001(5) -0.020(5) 0.038(4)
O4D 0.161(5) 0.102(5) 0.151(6) -0.001(6) 0.008(5) 0.038(5)
N1D 0.136(8) 0.095(8) 0.145(4) 0.022(5) 0.016(6) 0.033(6)
N2D 0.201(8) 0.128(9) 0.157(6) 0.020(7) 0.021(6) 0.069(6)
C1D 0.127(9) 0.115(8) 0.119(11) -0.006(8) 0.008(8) 0.007(6)
C2D 0.127(10) 0.131(8) 0.132(11) -0.007(10) -0.014(8) 0.013(7)
C3D 0.117(8) 0.101(5) 0.112(10) -0.005(8) 0.013(7) 0.015(6)
C4D 0.134(9) 0.118(7) 0.114(10) -0.017(9) -0.009(7) 0.031(6)
C5D 0.114(7) 0.099(5) 0.116(9) -0.004(8) 0.011(6) 0.017(5)
C6D 0.119(8) 0.110(5) 0.113(9) 0.009(8) 0.009(6) 0.015(5)
C7D 0.106(6) 0.093(5) 0.114(9) 0.006(7) 0.021(6) 0.016(5)
C8D 0.134(8) 0.101(4) 0.131(10) -0.009(7) -0.001(6) 0.033(5)
C9D 0.112(7) 0.091(4) 0.117(9) 0.002(7) 0.015(6) 0.016(5)
C10D 0.126(8) 0.095(4) 0.123(9) 0.000(7) 0.010(6) 0.022(5)
C11D 0.115(7) 0.088(4) 0.111(9) 0.010(7) 0.018(6) 0.013(5)
C12D 0.134(8) 0.094(5) 0.138(10) 0.004(7) 0.011(6) 0.022(5)
C13D 0.121(8) 0.085(4) 0.123(9) 0.016(7) 0.019(6) 0.004(5)
C14D 0.127(8) 0.087(5) 0.131(10) 0.006(7) 0.023(6) 0.012(5)
C15D 0.121(8) 0.094(6) 0.140(11) 0.006(8) 0.017(7) 0.005(6)
C16D 0.146(10) 0.086(5) 0.139(11) 0.000(8) 0.021(8) 0.015(6)
C17D 0.129(10) 0.098(7) 0.139(11) 0.004(9) 0.018(8) -0.003(6)
C18D 0.153(11) 0.091(7) 0.135(11) 0.001(8) 0.022(8) 0.003(6)
C19D 0.170(14) 0.101(8) 0.141(11) 0.023(7) 0.021(9) 0.045(9)
C20D 0.145(8) 0.096(5) 0.137(8) 0.019(5) 0.016(7) 0.033(5)
C21D 0.130(5) 0.108(7) 0.139(8) 0.023(6) 0.016(5) 0.034(5)
C22D 0.139(8) 0.086(4) 0.141(8) 0.015(4) 0.011(6) 0.023(5)
C23D 0.118(6) 0.102(7) 0.142(6) 0.017(5) 0.008(4) 0.025(6)
C24D 0.128(7) 0.082(7) 0.143(6) 0.015(4) 0.013(5) 0.019(5)
C25D 0.120(7) 0.087(6) 0.138(3) 0.015(4) 0.011(5) 0.021(6)
C26D 0.143(9) 0.077(8) 0.148(5) 0.014(6) 0.025(7) 0.011(8)
C27D 0.201(14) 0.102(11) 0.130(7) 0.021(8) 0.023(10) -0.006(11)
C28D 0.166(11) 0.099(11) 0.240(18) -0.008(13) 0.061(11) 0.031(11)
C29D 0.260(19) 0.131(9) 0.32(2) 0.059(13) 0.116(17) 0.101(9)
C30D 0.212(11) 0.134(5) 0.214(11) 0.035(7) 0.041(8) 0.083(6)
C31D 0.199(10) 0.130(6) 0.198(10) 0.012(6) 0.035(8) 0.073(6)
C32D 0.204(9) 0.165(9) 0.194(9) 0.036(8) 0.013(6) 0.091(7)
C33D 0.182(9) 0.149(10) 0.193(9) 0.023(7) 0.032(7) 0.075(8)
C34D 0.173(4) 0.163(9) 0.204(9) 0.021(9) -0.004(6) 0.068(6)
C35D 0.165(5) 0.166(9) 0.219(11) 0.030(9) 0.019(7) 0.058(6)
C36D 0.186(10) 0.210(13) 0.261(16) 0.041(12) 0.022(12) 0.017(10)
C37D 0.28(2) 0.24(2) 0.25(2) 0.054(17) 0.059(19) -0.01(2)
C38D 0.180(10) 0.25(2) 0.33(3) 0.03(2) 0.105(17) 0.046(12)
C39D 0.148(11) 0.118(10) 0.142(6) 0.014(9) 0.013(10) 0.043(7)
C40D 0.151(12) 0.120(10) 0.170(10) 0.027(9) 0.041(8) 0.024(7)
C41D 0.181(13) 0.141(12) 0.148(7) 0.009(11) 0.025(11) 0.038(8)
C42D 0.175(13) 0.153(12) 0.184(12) 0.024(11) 0.057(10) 0.021(9)
C43D 0.193(13) 0.185(13) 0.170(11) 0.016(10) 0.047(10) 0.027(9)
C44D 0.245(17) 0.259(17) 0.182(12) 0.025(14) 0.066(13) 0.010(14)
C45D 0.27(2) 0.28(2) 0.177(17) 0.040(19) 0.073(15) 0.030(19)
C46D 0.34(2) 0.24(2) 0.20(2) 0.00(2) 0.112(15) 0.053(19)
C47D 0.317(19) 0.218(16) 0.188(16) -0.011(15) 0.095(12) 0.051(15)
C48D 0.273(15) 0.192(14) 0.180(12) -0.006(11) 0.072(10) 0.063(11)
C49D 0.241(14) 0.196(14) 0.171(13) 0.004(11) 0.067(10) 0.058(10)
C50D 0.267(16) 0.155(13) 0.183(10) -0.003(11) 0.057(10) 0.079(10)
C51D 0.207(12) 0.177(13) 0.166(11) 0.015(10) 0.047(9) 0.055(9)
C52D 0.244(14) 0.128(11) 0.171(10) 0.007(10) 0.038(9) 0.078(9)
S1E 0.247(9) 0.267(8) 0.224(8) -0.020(8) 0.001(7) 0.075(7)
F1E 0.41(2) 0.272(13) 0.37(2) -0.017(18) 0.04(2) 0.052(15)
F2E 0.46(3) 0.32(2) 0.325(18) 0.042(14) 0.114(18) 0.12(2)
F3E 0.36(2) 0.37(2) 0.45(3) 0.09(2) 0.109(18) 0.185(17)
O1E 0.271(14) 0.291(19) 0.34(2) -0.004(19) 0.009(13) 0.128(16)
O2E 0.273(16) 0.365(18) 0.222(13) -0.059(18) -0.003(12) 0.034(16)
O3E 0.40(2) 0.310(19) 0.209(11) -0.057(14) 0.027(13) 0.05(2)
C1E 0.34(2) 0.244(12) 0.29(2) -0.034(15) 0.08(2) 0.123(12)
S1F 0.145(4) 0.117(3) 0.177(5) -0.014(4) 0.050(4) -0.009(3)
F1F 0.204(11) 0.190(10) 0.170(7) -0.008(7) 0.044(7) -0.010(8)
F2F 0.143(7) 0.305(14) 0.193(10) 0.015(11) 0.025(7) -0.016(8)
F3F 0.243(12) 0.159(7) 0.188(9) 0.013(7) 0.055(9) 0.036(7)
O1F 0.241(14) 0.111(5) 0.222(13) -0.010(7) 0.081(11) -0.031(6)
O2F 0.150(7) 0.150(9) 0.201(11) 0.023(9) 0.056(8) -0.011(7)
O3F 0.146(9) 0.129(9) 0.176(7) -0.001(7) 0.047(7) 0.010(7)
C1F 0.155(7) 0.167(8) 0.174(8) 0.003(13) 0.049(11) 0.004(11)
S1G 0.104(3) 0.119(4) 0.197(5) 0.010(4) 0.025(3) -0.009(3)
F1G 0.144(9) 0.144(8) 0.331(15) 0.079(8) 0.001(8) -0.004(6)
F2G 0.181(11) 0.312(15) 0.186(7) -0.080(11) 0.054(6) -0.087(10)
F3G 0.101(5) 0.119(6) 0.193(8) 0.019(6) 0.008(5) 0.000(5)
O1G 0.103(7) 0.158(9) 0.176(10) 0.004(8) 0.023(6) -0.025(6)
O2G 0.100(8) 0.161(7) 0.430(19) 0.087(10) 0.062(10) 0.032(7)
O3G 0.203(14) 0.192(12) 0.171(8) -0.006(9) 0.056(7) -0.060(9)
C1G 0.094(8) 0.128(11) 0.189(9) -0.029(10) 0.029(6) -0.007(7)
S1H 0.52(2) 0.207(10) 0.441(12) 0.057(11) -0.076(13) 0.054(13)
F1H 0.215(14) 0.169(10) 0.485(18) -0.004(12) -0.170(14) 0.000(8)
F2H 0.226(12) 0.195(12) 0.478(18) -0.047(16) -0.100(15) 0.023(10)
F3H 0.269(14) 0.136(9) 0.56(2) -0.087(13) 0.088(18) 0.044(9)
O1H 0.59(2) 0.219(19) 0.45(3) 0.06(2) -0.17(2) 0.142(18)
O2H 0.46(3) 0.196(11) 0.321(16) 0.099(12) -0.06(2) 0.060(16)
O3H 0.72(3) 0.225(19) 0.54(3) 0.11(2) -0.02(3) -0.01(2)
C1H 0.214(16) 0.181(14) 0.448(12) -0.019(16) -0.110(16) -0.025(14)
S1I 0.137(4) 0.108(3) 0.124(3) 0.018(3) 0.014(3) 0.023(2)
F1I 0.150(8) 0.127(6) 0.142(7) 0.024(6) 0.037(6) 0.039(5)
F2I 0.232(11) 0.139(8) 0.119(6) -0.004(6) 0.039(6) 0.023(7)
F3I 0.138(6) 0.160(8) 0.185(9) 0.025(7) 0.040(7) 0.007(6)
O1I 0.141(9) 0.118(8) 0.120(5) 0.010(5) 0.021(6) 0.015(6)
O2I 0.194(11) 0.137(8) 0.145(8) 0.043(7) 0.039(8) 0.047(6)
O3I 0.128(6) 0.142(8) 0.137(8) 0.003(7) 0.010(6) 0.020(5)
C1I 0.134(7) 0.122(11) 0.113(8) 0.013(7) 0.018(10) 0.018(6)
S1J 0.130(4) 0.161(5) 0.180(6) -0.026(4) -0.014(4) 0.022(3)
F1J 0.140(11) 0.258(15) 0.324(15) -0.009(11) 0.052(9) -0.010(7)
F2J 0.132(9) 0.212(12) 0.291(14) -0.100(10) 0.025(8) 0.002(7)
F3J 0.164(9) 0.231(12) 0.260(13) -0.095(10) -0.071(9) 0.049(8)
O1J 0.134(10) 0.173(11) 0.262(14) -0.025(9) -0.023(8) 0.037(7)
O2J 0.237(16) 0.225(16) 0.249(15) 0.017(10) 0.030(12) -0.032(11)
O3J 0.155(12) 0.259(15) 0.202(12) -0.072(9) -0.037(8) 0.079(9)
C1J 0.102(12) 0.185(16) 0.245(18) -0.052(8) 0.012(9) 0.017(6)
S1K 0.145(4) 0.187(5) 0.156(4) -0.067(4) -0.013(4) 0.018(4)
F1K 0.243(13) 0.386(17) 0.176(7) 0.023(11) 0.038(10) -0.060(14)
F2K 0.195(10) 0.295(17) 0.330(17) 0.079(15) 0.028(9) -0.018(10)
F3K 0.214(13) 0.224(12) 0.53(2) 0.104(10) 0.005(17) 0.001(10)
O1K 0.146(6) 0.208(13) 0.233(13) -0.052(12) 0.001(8) -0.005(8)
O2K 0.255(15) 0.217(9) 0.181(12) -0.008(9) 0.008(12) 0.080(11)
O3K 0.202(12) 0.329(17) 0.234(9) -0.158(13) -0.041(12) 0.006(14)
C1K 0.190(11) 0.215(12) 0.250(9) 0.003(10) 0.023(11) -0.002(11)
S1L 0.128(4) 0.161(5) 0.251(7) 0.017(5) 0.024(4) 0.001(4)
F1L 0.200(9) 0.259(15) 0.290(15) 0.093(11) 0.096(9) 0.044(9)
F2L 0.301(18) 0.404(18) 0.337(17) 0.186(17) 0.102(15) 0.120(17)
F3L 0.238(12) 0.333(14) 0.249(14) -0.012(10) 0.052(12) 0.050(12)
O1L 0.148(7) 0.155(10) 0.281(17) 0.049(10) 0.012(7) 0.026(8)
O2L 0.191(13) 0.270(12) 0.279(16) 0.118(12) 0.061(12) 0.084(11)
O3L 0.236(16) 0.259(13) 0.42(2) -0.080(14) 0.004(17) -0.070(14)
C1L 0.191(11) 0.227(14) 0.273(12) 0.080(8) 0.065(10) 0.037(13)

loop_
_atom_type_symbol
_atom_type_description
_atom_type_scat_dispersion_real
_atom_type_scat_dispersion_imag
_atom_type_scat_source
C C -0.0020 0.0028 'International Tables Vol C Tables 4.2.6.8 and 6.1.1.4'
H H 0.0000 0.0000 'International Tables Vol C Tables 4.2.6.8 and 6.1.1.4'
N N -0.0031 0.0056 'International Tables Vol C Tables 4.2.6.8 and 6.1.1.4'
O O -0.0042 0.0102 'International Tables Vol C Tables 4.2.6.8 and 6.1.1.4'
F F -0.0055 0.0172 'International Tables Vol C Tables 4.2.6.8 and 6.1.1.4'
S S 0.1497 0.1990 'International Tables Vol C Tables 4.2.6.8 and 6.1.1.4'
Ru Ru -0.9454 1.2848 'International Tables Vol C Tables 4.2.6.8 and 6.1.1.4'

loop_
_geom_angle_atom_site_label_1
_geom_angle_atom_site_label_2
_geom_angle_atom_site_label_3
_geom_angle
_geom_angle_site_symmetry_1
_geom_angle_site_symmetry_3
O3A Ru1A O4A 87.3(6) . .
O3A Ru1A C35A 158.3(7) . .
O4A Ru1A C35A 92.4(7) . .
O3A Ru1A N1A 84.0(5) . .
O4A Ru1A N1A 83.7(5) . .
C35A Ru1A N1A 117.6(7) . .
O3A Ru1A C30A 90.4(8) . .
O4A Ru1A C30A 160.7(8) . .
C35A Ru1A C30A 82.8(9) . .
N1A Ru1A C30A 115.0(8) . .
O3A Ru1A C31A 115.4(8) . .
O4A Ru1A C31A 156.5(8) . .
C35A Ru1A C31A 69.0(9) . .
N1A Ru1A C31A 92.2(8) . .
C30A Ru1A C31A 35.1(8) . .
O3A Ru1A C32A 93.7(7) . .
O4A Ru1A C32A 119.2(7) . .
C35A Ru1A C32A 67.6(8) . .
N1A Ru1A C32A 156.9(8) . .
C30A Ru1A C32A 41.8(8) . .
C31A Ru1A C32A 67.9(9) . .
O3A Ru1A C33A 152.7(8) . .
O4A Ru1A C33A 119.3(7) . .
C35A Ru1A C33A 38.1(7) . .
N1A Ru1A C33A 92.3(7) . .
C30A Ru1A C33A 66.7(9) . .
C31A Ru1A C33A 37.6(8) . .
C32A Ru1A C33A 79.2(9) . .
O3A Ru1A C34A 120.9(6) . .
O4A Ru1A C34A 93.8(6) . .
C35A Ru1A C34A 37.5(7) . .
N1A Ru1A C34A 155.0(7) . .
C30A Ru1A C34A 71.1(8) . .
C31A Ru1A C34A 80.2(9) . .
C32A Ru1A C34A 36.8(7) . .
C33A Ru1A C34A 67.2(8) . .
O1A Ru2A C24A 158.2(9) . .
O1A Ru2A O2A 85.8(6) . .
C24A Ru2A O2A 115.9(9) . .
O1A Ru2A N2A 81.6(6) . 2
C24A Ru2A N2A 99.6(8) . 2
O2A Ru2A N2A 84.4(6) . 2
O1A Ru2A C25A 149.8(8) . .
C24A Ru2A C25A 39.8(4) . .
O2A Ru2A C25A 88.4(8) . .
N2A Ru2A C25A 127.3(9) 2 .
O1A Ru2A C21A 91.9(9) . .
C24A Ru2A C21A 75.6(11) . .
O2A Ru2A C21A 126.1(8) . .
N2A Ru2A C21A 148.5(9) 2 .
C25A Ru2A C21A 68.0(11) . .
O1A Ru2A C20A 93.5(10) . .
C24A Ru2A C20A 65.7(12) . .
O2A Ru2A C20A 163.3(9) . .
N2A Ru2A C20A 112.1(10) 2 .
C25A Ru2A C20A 83.9(11) . .
C21A Ru2A C20A 37.2(9) . .
O1A Ru2A C23A 113.2(9) . .
C24A Ru2A C23A 66.6(10) . .
O2A Ru2A C23A 96.7(8) . .
N2A Ru2A C23A 165.2(9) 2 .
C25A Ru2A C23A 38.3(8) . .
C21A Ru2A C23A 36.4(8) . .
C20A Ru2A C23A 68.2(10) . .
O1A Ru2A C22A 119.3(10) . .
C24A Ru2A C22A 39.3(9) . .
O2A Ru2A C22A 153.5(10) . .
N2A Ru2A C22A 90.9(8) 2 .
C25A Ru2A C22A 73.8(8) . .
C21A Ru2A C22A 65.4(10) . .
C20A Ru2A C22A 35.4(10) . .
C23A Ru2A C22A 81.5(10) . .
C7A O1A Ru2A 131.1(14) . .
C11A O2A Ru2A 126.0(12) . .
C8A O3A Ru1A 128.3(11) . .
C12A O4A Ru1A 131.4(13) . .
C40A N1A C39A 119.5(16) . .
C40A N1A Ru1A 117.4(13) . .
C39A N1A Ru1A 123.1(12) . .
C52A N2A C51A 121.0(18) . .
C52A N2A Ru2A 120.4(14) . 2
C51A N2A Ru2A 118.6(14) . 2
C2A C1A C3A 125(3) . .
C4A C2A C1A 117(3) . .
C1A C3A C5A 112(2) . .
C6A C4A C2A 123(3) . .
C6A C5A C7A 121(2) . .
C6A C5A C3A 126(2) . .
C7A C5A C3A 113(2) . .
C4A C6A C5A 116(2) . .
C4A C6A C8A 123(2) . .
C5A C6A C8A 121(2) . .
O1A C7A C9A 124.1(19) . .
O1A C7A C5A 121(2) . .
C9A C7A C5A 115(2) . .
C10A C8A O3A 126(2) . .
C10A C8A C6A 120(2) . .
O3A C8A C6A 113.4(19) . .
C11A C9A C7A 120.4(18) . .
C11A C9A C10A 121.3(19) . .
C7A C9A C10A 118.3(18) . .
C8A C10A C12A 120.6(19) . .
C8A C10A C9A 121(2) . .
C12A C10A C9A 117.9(18) . .
C9A C11A O2A 127.3(19) . .
C9A C11A C13A 121(2) . .
O2A C11A C13A 111.2(19) . .
O4A C12A C10A 125.6(18) . .
O4A C12A C14A 116(2) . .
C10A C12A C14A 118(2) . .
C14A C13A C11A 122(2) . .
C14A C13A C15A 117(2) . .
C11A C13A C15A 121(2) . .
C16A C14A C13A 123(2) . .
C16A C14A C12A 120(2) . .
C13A C14A C12A 118(2) . .
C17A C15A C13A 116(2) . .
C18A C16A C14A 121(2) . .
C15A C17A C18A 121(2) . .
C16A C18A C17A 122(2) . .
C21A C20A C22A 122(4) . .
C21A C20A C19A 122(3) . .
C22A C20A C19A 115(3) . .
C21A C20A Ru2A 71.3(16) . .
C22A C20A Ru2A 76(2) . .
C19A C20A Ru2A 124.4(19) . .
C20A C21A C23A 127(3) . .
C20A C21A Ru2A 71.5(16) . .
C23A C21A Ru2A 73.9(15) . .
C24A C22A C20A 110(3) . .
C24A C22A Ru2A 64.5(15) . .
C20A C22A Ru2A 68.4(18) . .
C21A C23A C25A 121(3) . .
C21A C23A Ru2A 69.7(13) . .
C25A C23A Ru2A 71.5(14) . .
C22A C24A C25A 132(3) . .
C22A C24A Ru2A 76.3(17) . .
C25A C24A Ru2A 74.9(15) . .
C23A C25A C26A 115(2) . .
C23A C25A C24A 107(3) . .
C26A C25A C24A 138(3) . .
C23A C25A Ru2A 70.2(15) . .
C26A C25A Ru2A 132.1(19) . .
C24A C25A Ru2A 65.3(14) . .
C27A C26A C25A 104(2) . .
C27A C26A C28A 102(2) . .
C25A C26A C28A 102(3) . .
C31A C30A C32A 116(2) . .
C31A C30A C29A 124(3) . .
C32A C30A C29A 120(2) . .
C31A C30A Ru1A 72.9(14) . .
C32A C30A Ru1A 68.8(12) . .
C29A C30A Ru1A 125.3(18) . .
C30A C31A C33A 124(3) . .
C30A C31A Ru1A 72.0(15) . .
C33A C31A Ru1A 72.9(13) . .
C34A C32A C30A 122(2) . .
C34A C32A Ru1A 75.9(12) . .
C30A C32A Ru1A 69.4(12) . .
C31A C33A C35A 119(2) . .
C31A C33A Ru1A 69.5(13) . .
C35A C33A Ru1A 68.9(13) . .
C35A C34A C32A 116(2) . .
C35A C34A Ru1A 67.4(13) . .
C32A C34A Ru1A 67.3(13) . .
C34A C35A C36A 123(2) . .
C34A C35A C33A 121(2) . .
C36A C35A C33A 116(2) . .
C34A C35A Ru1A 75.1(14) . .
C36A C35A Ru1A 131.8(16) . .
C33A C35A Ru1A 73.0(14) . .
C35A C36A C37A 119(2) . .
C35A C36A C38A 115.2(18) . .
C37A C36A C38A 97.4(19) . .
N1A C39A C41A 124.3(17) . .
N1A C40A C42A 122.5(18) . .
C39A C41A C43A 117.5(17) . .
C43A C42A C40A 119.1(17) . .
C42A C43A C41A 117.1(16) . .
C42A C43A C44A 120.5(16) . .
C41A C43A C44A 122.2(17) . .
C45A C44A C43A 178(2) . .
C44A C45A C46A 177(2) . .
C47A C46A C45A 176(2) . .
C46A C47A C48A 173(2) . .
C49A C48A C50A 120.1(18) . .
C49A C48A C47A 123.7(18) . .
C50A C48A C47A 116.2(18) . .
C48A C49A C51A 117.4(19) . .
C52A C50A C48A 117.8(19) . .
N2A C51A C49A 120.3(19) . .
N2A C52A C50A 122.6(19) . .
N1B Ru1B O2B 83.5(4) . .
N1B Ru1B O1B 82.3(4) . .
O2B Ru1B O1B 85.6(4) . .
N1B Ru1B C23B 137.3(7) . .
O2B Ru1B C23B 89.9(6) . .
O1B Ru1B C23B 139.3(7) . .
N1B Ru1B C21B 171.5(6) . .
O2B Ru1B C21B 102.8(6) . .
O1B Ru1B C21B 103.7(6) . .
C23B Ru1B C21B 38.3(7) . .
N1B Ru1B C24B 90.9(6) . .
O2B Ru1B C24B 137.5(6) . .
O1B Ru1B C24B 135.4(6) . .
C23B Ru1B C24B 66.5(7) . .
C21B Ru1B C24B 80.6(7) . .
N1B Ru1B C22B 105.1(6) . .
O2B Ru1B C22B 169.5(5) . .
O1B Ru1B C22B 101.3(5) . .
C23B Ru1B C22B 79.7(7) . .
C21B Ru1B C22B 68.0(7) . .
C24B Ru1B C22B 38.4(6) . .
N1B Ru1B C20B 139.3(7) . .
O2B Ru1B C20B 135.0(7) . .
O1B Ru1B C20B 87.5(6) . .
C23B Ru1B C20B 67.7(8) . .
C21B Ru1B C20B 36.8(7) . .
C24B Ru1B C20B 69.5(7) . .
C22B Ru1B C20B 38.8(6) . .
N1B Ru1B C25B 106.1(6) . .
O2B Ru1B C25B 103.1(6) . .
O1B Ru1B C25B 168.3(6) . .
C23B Ru1B C25B 35.0(6) . .
C21B Ru1B C25B 67.1(7) . .
C24B Ru1B C25B 38.6(6) . .
C22B Ru1B C25B 69.0(7) . .
C20B Ru1B C25B 80.9(7) . .
N2B Ru2B O4B 82.9(5) 2_464 .
N2B Ru2B O3B 84.6(5) 2_464 .
O4B Ru2B O3B 85.8(4) . .
N2B Ru2B C30B 94.4(9) 2_464 .
O4B Ru2B C30B 117.2(10) . .
O3B Ru2B C30B 156.7(10) . .
N2B Ru2B C35B 153.9(10) 2_464 .
O4B Ru2B C35B 123.1(9) . .
O3B Ru2B C35B 93.5(9) . .
C30B Ru2B C35B 77.2(12) . .
N2B Ru2B C33B 115.2(9) 2_464 .
O4B Ru2B C33B 161.7(8) . .
O3B Ru2B C33B 92.7(8) . .
C30B Ru2B C33B 66.7(11) . .
C35B Ru2B C33B 38.7(10) . .
N2B Ru2B C32B 125.1(10) 2_464 .
O4B Ru2B C32B 91.9(8) . .
O3B Ru2B C32B 149.7(10) . .
C30B Ru2B C32B 41.2(10) . .
C35B Ru2B C32B 62.7(11) . .
C33B Ru2B C32B 80.2(11) . .
N2B Ru2B C34B 159.7(9) 2_464 .
O4B Ru2B C34B 99.0(9) . .
O3B Ru2B C34B 115.7(9) . .
C30B Ru2B C34B 66.6(11) . .
C35B Ru2B C34B 32.7(9) . .
C33B Ru2B C34B 65.3(11) . .
C32B Ru2B C34B 34.9(9) . .
N2B Ru2B C31B 93.1(9) 2_464 .
O4B Ru2B C31B 155.5(9) . .
O3B Ru2B C31B 118.0(9) . .
C30B Ru2B C31B 38.8(9) . .
C35B Ru2B C31B 64.7(12) . .
C33B Ru2B C31B 34.4(9) . .
C32B Ru2B C31B 70.6(10) . .
C34B Ru2B C31B 76.7(12) . .
C7B O1B Ru1B 129.7(10) . .
C11B O2B Ru1B 133.0(10) . .
C8B O3B Ru2B 129.5(10) . .
C12B O4B Ru2B 130.1(10) . .
C39B N1B C40B 117.3(15) . .
C39B N1B Ru1B 120.8(11) . .
C40B N1B Ru1B 121.9(12) . .
C52B N2B C51B 109.6(19) . .
C52B N2B Ru2B 126.0(14) . 2_464
C51B N2B Ru2B 124.4(14) . 2_464
C3B C1B C2B 120.8(16) . .
C4B C2B C1B 121.4(16) . .
C1B C3B C5B 118.4(14) . .
C2B C4B C6B 120.6(15) . .
C7B C5B C6B 122.0(15) . .
C7B C5B C3B 120.6(14) . .
C6B C5B C3B 117.3(14) . .
C4B C6B C5B 121.4(16) . .
C4B C6B C8B 121.1(14) . .
C5B C6B C8B 117.5(14) . .
O1B C7B C5B 113.0(14) . .
O1B C7B C9B 126.4(15) . .
C5B C7B C9B 120.5(14) . .
O3B C8B C10B 128.1(16) . .
O3B C8B C6B 111.5(14) . .
C10B C8B C6B 120.4(14) . .
C7B C9B C10B 119.2(14) . .
C7B C9B C11B 121.2(13) . .
C10B C9B C11B 119.5(14) . .
C8B C10B C12B 120.3(14) . .
C8B C10B C9B 120.3(15) . .
C12B C10B C9B 119.3(14) . .
O2B C11B C13B 119.1(15) . .
O2B C11B C9B 123.1(15) . .
C13B C11B C9B 117.7(14) . .
O4B C12B C10B 125.9(15) . .
O4B C12B C14B 112.9(15) . .
C10B C12B C14B 121.2(15) . .
C15B C13B C14B 116.4(16) . .
C15B C13B C11B 119.7(15) . .
C14B C13B C11B 123.9(15) . .
C13B C14B C16B 120.9(16) . .
C13B C14B C12B 118.3(15) . .
C16B C14B C12B 120.8(15) . .
C13B C15B C17B 122.7(16) . .
C18B C16B C14B 120.6(17) . .
C18B C17B C15B 117.8(16) . .
C16B C18B C17B 121.5(18) . .
C21B C20B C19B 121(2) . .
C21B C20B C22B 116(2) . .
C19B C20B C22B 122(2) . .
C21B C20B Ru1B 68.5(11) . .
C19B C20B Ru1B 124.9(12) . .
C22B C20B Ru1B 69.0(10) . .
C20B C21B C23B 122(2) . .
C20B C21B Ru1B 74.7(11) . .
C23B C21B Ru1B 71.0(11) . .
C24B C22B C20B 120.0(18) . .
C24B C22B Ru1B 70.6(10) . .
C20B C22B Ru1B 72.2(10) . .
C25B C23B C21B 125(2) . .
C25B C23B Ru1B 75.5(12) . .
C21B C23B Ru1B 70.7(10) . .
C22B C24B C25B 119.6(18) . .
C22B C24B Ru1B 71.0(9) . .
C25B C24B Ru1B 72.4(10) . .
C23B C25B C24B 118(2) . .
C23B C25B C26B 123(2) . .
C24B C25B C26B 119(2) . .
C23B C25B Ru1B 69.4(11) . .
C24B C25B Ru1B 69.0(9) . .
C26B C25B Ru1B 130.9(13) . .
C25B C26B C27B 105.2(17) . .
C25B C26B C28B 111.6(19) . .
C27B C26B C28B 112.7(18) . .
C31B C30B C32B 117(3) . .
C31B C30B C29B 103(3) . .
C32B C30B C29B 140(3) . .
C31B C30B Ru2B 73.2(14) . .
C32B C30B Ru2B 70.2(13) . .
C29B C30B Ru2B 125.9(17) . .
C33B C31B C30B 120(3) . .
C33B C31B Ru2B 71.0(15) . .
C30B C31B Ru2B 68.0(14) . .
C34B C32B C30B 116(3) . .
C34B C32B Ru2B 75.6(17) . .
C30B C32B Ru2B 68.7(13) . .
C31B C33B C35B 118(3) . .
C31B C33B Ru2B 74.6(17) . .
C35B C33B Ru2B 70.7(16) . .
C35B C34B C32B 123(4) . .
C35B C34B Ru2B 70.6(19) . .
C32B C34B Ru2B 69.4(16) . .
C34B C35B C33B 125(4) . .
C34B C35B C36B 124(3) . .
C33B C35B C36B 111(2) . .
C34B C35B Ru2B 77(2) . .
C33B C35B Ru2B 70.6(17) . .
C36B C35B Ru2B 130.7(19) . .
C35B C36B C37B 120(2) . .
C35B C36B C38B 99(2) . .
C37B C36B C38B 109(3) . .
N1B C39B C41B 122.7(16) . .
N1B C40B C42B 123.5(17) . .
C43B C41B C39B 116.5(18) . .
C43B C42B C40B 120.0(18) . .
C42B C43B C41B 119.7(19) . .
C42B C43B C44B 124.4(18) . .
C41B C43B C44B 115.7(19) . .
C45B C44B C43B 176(2) . .
C44B C45B C46B 177(3) . .
C47B C46B C45B 172(3) . .
C46B C47B C48B 176(3) . .
C49B C48B C47B 123(2) . .
C49B C48B C50B 117(2) . .
C47B C48B C50B 120(2) . .
C48B C49B C51B 118(2) . .
C52B C50B C48B 115(2) . .
N2B C51B C49B 126.6(19) . .
N2B C52B C50B 133(2) . .
O1C Ru1C O2C 84.5(4) . .
O1C Ru1C N2C 82.6(4) . 2_466
O2C Ru1C N2C 82.9(4) . 2_466
O1C Ru1C C21C 112.6(6) . .
O2C Ru1C C21C 96.1(5) . .
N2C Ru1C C21C 164.7(6) 2_466 .
O1C Ru1C C20C 149.2(6) . .
O2C Ru1C C20C 87.3(5) . .
N2C Ru1C C20C 125.7(6) 2_466 .
C21C Ru1C C20C 39.1(6) . .
O1C Ru1C C24C 129.1(5) . .
O2C Ru1C C24C 145.2(6) . .
N2C Ru1C C24C 91.7(6) 2_466 .
C21C Ru1C C24C 80.3(6) . .
C20C Ru1C C24C 68.1(6) . .
O1C Ru1C C23C 92.0(5) . .
O2C Ru1C C23C 127.1(5) . .
N2C Ru1C C23C 149.1(6) 2_466 .
C21C Ru1C C23C 37.8(6) . .
C20C Ru1C C23C 69.8(7) . .
C24C Ru1C C23C 68.2(6) . .
O1C Ru1C C22C 167.5(5) . .
O2C Ru1C C22C 107.9(5) . .
N2C Ru1C C22C 97.3(6) 2_466 .
C21C Ru1C C22C 68.4(6) . .
C20C Ru1C C22C 37.0(6) . .
C24C Ru1C C22C 38.5(6) . .
C23C Ru1C C22C 81.7(7) . .
O1C Ru1C C25C 98.7(5) . .
O2C Ru1C C25C 164.2(5) . .
N2C Ru1C C25C 112.8(5) 2_466 .
C21C Ru1C C25C 68.4(6) . .
C20C Ru1C C25C 82.2(6) . .
C24C Ru1C C25C 38.2(6) . .
C23C Ru1C C25C 37.7(5) . .
C22C Ru1C C25C 69.8(6) . .
O4C Ru2C O3C 86.1(4) . .
O4C Ru2C N1C 84.3(4) . .
O3C Ru2C N1C 80.3(4) . .
O4C Ru2C C33C 147.9(5) . .
O3C Ru2C C33C 125.1(5) . .
N1C Ru2C C33C 93.1(5) . .
O4C Ru2C C31C 110.1(5) . .
O3C Ru2C C31C 163.2(5) . .
N1C Ru2C C31C 96.4(5) . .
C33C Ru2C C31C 38.3(5) . .
O4C Ru2C C30C 87.9(5) . .
O3C Ru2C C30C 153.5(5) . .
N1C Ru2C C30C 124.7(6) . .
C33C Ru2C C30C 67.4(6) . .
C31C Ru2C C30C 37.2(5) . .
O4C Ru2C C34C 126.6(6) . .
O3C Ru2C C34C 93.5(5) . .
N1C Ru2C C34C 148.2(6) . .
C33C Ru2C C34C 65.1(6) . .
C31C Ru2C C34C 80.7(6) . .
C30C Ru2C C34C 69.8(6) . .
O4C Ru2C C32C 95.5(6) . .
O3C Ru2C C32C 117.1(5) . .
N1C Ru2C C32C 162.6(5) . .
C33C Ru2C C32C 77.8(7) . .
C31C Ru2C C32C 67.3(6) . .
C30C Ru2C C32C 38.0(6) . .
C34C Ru2C C32C 38.8(6) . .
O4C Ru2C C35C 164.5(5) . .
O3C Ru2C C35C 97.3(5) . .
N1C Ru2C C35C 111.1(6) . .
C33C Ru2C C35C 35.1(5) . .
C31C Ru2C C35C 68.4(6) . .
C30C Ru2C C35C 82.3(6) . .
C34C Ru2C C35C 38.4(6) . .
C32C Ru2C C35C 69.4(7) . .
C7C O1C Ru1C 128.8(9) . .
C11C O2C Ru1C 127.9(9) . .
C8C O3C Ru2C 128.1(9) . .
C12C O4C Ru2C 129.6(9) . .
C40C N1C C39C 113.6(13) . .
C40C N1C Ru2C 122.9(10) . .
C39C N1C Ru2C 123.3(10) . .
C51C N2C C52C 118.6(14) . .
C51C N2C Ru1C 120.9(12) . 2_466
C52C N2C Ru1C 120.6(11) . 2_466
C2C C1C C3C 120.7(17) . .
C1C C2C C4C 119.6(16) . .
C5C C3C C1C 121.7(16) . .
C6C C4C C2C 118.0(16) . .
C6C C5C C3C 118.3(14) . .
C6C C5C C7C 121.9(14) . .
C3C C5C C7C 119.7(14) . .
C5C C6C C4C 121.5(14) . .
C5C C6C C8C 121.1(14) . .
C4C C6C C8C 117.4(14) . .
O1C C7C C9C 127.1(14) . .
O1C C7C C5C 116.8(13) . .
C9C C7C C5C 116.1(13) . .
O3C C8C C10C 128.0(14) . .
O3C C8C C6C 114.8(13) . .
C10C C8C C6C 117.2(14) . .
C11C C9C C7C 120.3(14) . .
C11C C9C C10C 119.1(13) . .
C7C C9C C10C 120.5(13) . .
C12C C10C C8C 119.3(14) . .
C12C C10C C9C 120.6(13) . .
C8C C10C C9C 120.0(13) . .
O2C C11C C9C 124.9(14) . .
O2C C11C C13C 113.2(13) . .
C9C C11C C13C 121.8(15) . .
O4C C12C C10C 127.2(14) . .
O4C C12C C14C 114.4(12) . .
C10C C12C C14C 118.4(14) . .
C14C C13C C15C 117.8(14) . .
C14C C13C C11C 119.7(14) . .
C15C C13C C11C 122.5(15) . .
C13C C14C C16C 120.4(14) . .
C13C C14C C12C 120.2(13) . .
C16C C14C C12C 119.3(14) . .
C17C C15C C13C 119.1(16) . .
C18C C16C C14C 118.8(16) . .
C15C C17C C18C 123.1(16) . .
C17C C18C C16C 120.7(16) . .
C22C C20C C19C 120.0(18) . .
C22C C20C C21C 120.5(17) . .
C19C C20C C21C 119.5(18) . .
C22C C20C Ru1C 72.6(10) . .
C19C C20C Ru1C 126.7(11) . .
C21C C20C Ru1C 71.8(9) . .
C23C C21C C20C 119.3(17) . .
C23C C21C Ru1C 70.4(9) . .
C20C C21C Ru1C 69.2(9) . .
C20C C22C C24C 119.6(18) . .
C20C C22C Ru1C 70.5(10) . .
C24C C22C Ru1C 71.1(9) . .
C25C C23C C21C 122.5(18) . .
C25C C23C Ru1C 74.2(9) . .
C21C C23C Ru1C 71.8(9) . .
C22C C24C C25C 122.3(17) . .
C22C C24C Ru1C 70.4(9) . .
C25C C24C Ru1C 73.3(9) . .
C23C C25C C24C 115.5(16) . .
C23C C25C C26C 122.3(17) . .
C24C C25C C26C 122.0(16) . .
C23C C25C Ru1C 68.0(8) . .
C24C C25C Ru1C 68.5(9) . .
C26C C25C Ru1C 129.4(10) . .
C28C C26C C27C 109.3(15) . .
C28C C26C C25C 107.7(14) . .
C27C C26C C25C 117.1(17) . .
C31C C30C C32C 118.4(16) . .
C31C C30C C29C 119.4(15) . .
C32C C30C C29C 122.2(16) . .
C31C C30C Ru2C 70.9(9) . .
C32C C30C Ru2C 71.6(9) . .
C29C C30C Ru2C 126.6(12) . .
C30C C31C C33C 118.1(15) . .
C30C C31C Ru2C 71.9(9) . .
C33C C31C Ru2C 70.5(8) . .
C30C C32C C34C 120.1(16) . .
C30C C32C Ru2C 70.4(9) . .
C34C C32C Ru2C 70.1(9) . .
C35C C33C C31C 128.0(17) . .
C35C C33C Ru2C 74.6(10) . .
C31C C33C Ru2C 71.3(9) . .
C32C C34C C35C 119.9(15) . .
C32C C34C Ru2C 71.1(9) . .
C35C C34C Ru2C 71.9(9) . .
C33C C35C C34C 115.3(16) . .
C33C C35C C36C 125.0(18) . .
C34C C35C C36C 119.8(16) . .
C33C C35C Ru2C 70.3(10) . .
C34C C35C Ru2C 69.8(10) . .
C36C C35C Ru2C 129.5(12) . .
C35C C36C C37C 111.8(17) . .
C35C C36C C38C 115.1(17) . .
C37C C36C C38C 105.5(18) . .
C41C C39C N1C 125.1(15) . .
C42C C40C N1C 124.9(15) . .
C43C C41C C39C 121.2(16) . .
C40C C42C C43C 120.0(15) . .
C41C C43C C42C 115.1(15) . .
C41C C43C C44C 122.9(15) . .
C42C C43C C44C 121.9(13) . .
C45C C44C C43C 177.8(18) . .
C44C C45C C46C 178.1(19) . .
C47C C46C C45C 178.6(18) . .
C46C C47C C48C 176.7(18) . .
C49C C48C C50C 118.2(16) . .
C49C C48C C47C 122.6(15) . .
C50C C48C C47C 119.2(16) . .
C48C C49C C51C 120.7(16) . .
C52C C50C C48C 118.5(17) . .
N2C C51C C49C 120.7(16) . .
N2C C52C C50C 123.3(16) . .
O1D Ru1D O2D 86.2(4) . .
O1D Ru1D N1D 82.3(5) . .
O2D Ru1D N1D 84.9(5) . .
O1D Ru1D C23D 157.8(6) . .
O2D Ru1D C23D 91.5(5) . .
N1D Ru1D C23D 119.4(7) . .
O1D Ru1D C21D 155.0(6) . .
O2D Ru1D C21D 118.1(6) . .
N1D Ru1D C21D 93.4(6) . .
C23D Ru1D C21D 37.9(6) . .
O1D Ru1D C24D 95.5(6) . .
O2D Ru1D C24D 117.7(5) . .
N1D Ru1D C24D 157.3(6) . .
C23D Ru1D C24D 66.2(7) . .
C21D Ru1D C24D 79.0(7) . .
O1D Ru1D C22D 93.1(6) . .
O2D Ru1D C22D 155.9(6) . .
N1D Ru1D C22D 118.9(6) . .
C23D Ru1D C22D 80.1(7) . .
C21D Ru1D C22D 67.3(7) . .
C24D Ru1D C22D 38.4(6) . .
O1D Ru1D C25D 121.0(6) . .
O2D Ru1D C25D 89.6(5) . .
N1D Ru1D C25D 155.7(6) . .
C23D Ru1D C25D 36.9(6) . .
C21D Ru1D C25D 68.4(6) . .
C24D Ru1D C25D 38.1(6) . .
C22D Ru1D C25D 70.1(6) . .
O1D Ru1D C20D 118.0(6) . .
O2D Ru1D C20D 155.0(6) . .
N1D Ru1D C20D 92.3(6) . .
C23D Ru1D C20D 68.4(6) . .
C21D Ru1D C20D 37.2(6) . .
C24D Ru1D C20D 68.6(7) . .
C22D Ru1D C20D 38.1(6) . .
C25D Ru1D C20D 82.8(6) . .
N2D Ru2D C34D 114.3(9) . .
N2D Ru2D O4D 84.6(6) . .
C34D Ru2D O4D 160.6(8) . .
N2D Ru2D O3D 85.7(6) . .
C34D Ru2D O3D 92.0(8) . .
O4D Ru2D O3D 85.1(4) . .
N2D Ru2D C31D 121.7(8) . .
C34D Ru2D C31D 78.3(10) . .
O4D Ru2D C31D 95.6(7) . .
O3D Ru2D C31D 152.6(8) . .
N2D Ru2D C32D 90.7(8) . .
C34D Ru2D C32D 38.5(5) . .
O4D Ru2D C32D 152.5(7) . .
O3D Ru2D C32D 121.6(7) . .
C31D Ru2D C32D 64.1(9) . .
N2D Ru2D C35D 152.0(8) . .
C34D Ru2D C35D 37.9(5) . .
O4D Ru2D C35D 122.9(7) . .
O3D Ru2D C35D 91.3(8) . .
C31D Ru2D C35D 65.3(9) . .
C32D Ru2D C35D 67.3(9) . .
N2D Ru2D C30D 90.3(7) . .
C34D Ru2D C30D 70.7(8) . .
O4D Ru2D C30D 115.4(7) . .
O3D Ru2D C30D 158.7(7) . .
C31D Ru2D C30D 37.8(4) . .
C32D Ru2D C30D 37.4(4) . .
C35D Ru2D C30D 82.5(9) . .
N2D Ru2D C33D 159.3(7) . .
C34D Ru2D C33D 68.1(9) . .
O4D Ru2D C33D 95.8(7) . .
O3D Ru2D C33D 115.0(7) . .
C31D Ru2D C33D 37.6(4) . .
C32D Ru2D C33D 79.4(9) . .
C35D Ru2D C33D 36.5(4) . .
C30D Ru2D C33D 70.8(7) . .
C7D O1D Ru1D 130.2(10) . .
C11D O2D Ru1D 128.9(10) . .
C8D O3D Ru2D 131.5(11) . .
C12D O4D Ru2D 133.1(11) . .
C40D N1D C39D 113.3(19) . .
C40D N1D Ru1D 121.1(15) . .
C39D N1D Ru1D 125.3(15) . .
C52D N2D C51D 113.5(10) . .
C52D N2D Ru2D 122.0(13) . .
C51D N2D Ru2D 124.3(13) . .
C3D C1D C2D 119.2(17) . .
C4D C2D C1D 121.5(17) . .
C5D C3D C1D 120.6(16) . .
C2D C4D C6D 120.5(17) . .
C3D C5D C6D 119.4(15) . .
C3D C5D C7D 120.0(15) . .
C6D C5D C7D 120.6(14) . .
C8D C6D C4D 123.5(16) . .
C8D C6D C5D 118.1(15) . .
C4D C6D C5D 118.4(16) . .
O1D C7D C9D 127.3(14) . .
O1D C7D C5D 114.4(14) . .
C9D C7D C5D 118.3(14) . .
O3D C8D C10D 124.0(16) . .
O3D C8D C6D 113.4(15) . .
C10D C8D C6D 122.5(15) . .
C11D C9D C10D 122.4(15) . .
C11D C9D C7D 118.7(14) . .
C10D C9D C7D 118.9(14) . .
C8D C10D C9D 121.4(15) . .
C8D C10D C12D 121.7(15) . .
C9D C10D C12D 116.7(15) . .
O2D C11D C9D 128.1(14) . .
O2D C11D C13D 112.1(13) . .
C9D C11D C13D 119.6(14) . .
O4D C12D C10D 122.3(15) . .
O4D C12D C14D 116.6(15) . .
C10D C12D C14D 121.1(15) . .
C15D C13D C14D 118.1(15) . .
C15D C13D C11D 121.7(14) . .
C14D C13D C11D 120.1(15) . .
C16D C14D C13D 120.0(16) . .
C16D C14D C12D 120.3(16) . .
C13D C14D C12D 119.2(15) . .
C13D C15D C17D 121.9(16) . .
C18D C16D C14D 119.5(17) . .
C18D C17D C15D 118.6(17) . .
C17D C18D C16D 121.7(17) . .
C22D C20D C21D 116.6(18) . .
C22D C20D C19D 119.5(18) . .
C21D C20D C19D 123.9(19) . .
C22D C20D Ru1D 69.7(9) . .
C21D C20D Ru1D 69.6(9) . .
C19D C20D Ru1D 130.0(12) . .
C23D C21D C20D 122.3(19) . .
C23D C21D Ru1D 70.6(9) . .
C20D C21D Ru1D 73.2(10) . .
C20D C22D C24D 118.9(17) . .
C20D C22D Ru1D 72.1(10) . .
C24D C22D Ru1D 69.9(9) . .
C25D C23D C21D 123.8(18) . .
C25D C23D Ru1D 73.3(10) . .
C21D C23D Ru1D 71.5(9) . .
C25D C24D C22D 124.0(18) . .
C25D C24D Ru1D 72.5(10) . .
C22D C24D Ru1D 71.7(10) . .
C23D C25D C24D 114.4(17) . .
C23D C25D C26D 121.2(17) . .
C24D C25D C26D 124.4(17) . .
C23D C25D Ru1D 69.8(10) . .
C24D C25D Ru1D 69.4(10) . .
C26D C25D Ru1D 129.3(11) . .
C25D C26D C28D 114.6(15) . .
C25D C26D C27D 110.6(14) . .
C28D C26D C27D 114.6(17) . .
C31D C30D C32D 108(2) . .
C31D C30D C29D 123(2) . .
C32D C30D C29D 129(2) . .
C31D C30D Ru2D 67.8(11) . .
C32D C30D Ru2D 68.6(12) . .
C29D C30D Ru2D 127.5(14) . .
C30D C31D C33D 132(2) . .
C30D C31D Ru2D 74.4(12) . .
C33D C31D Ru2D 75.0(12) . .
C34D C32D C30D 124(2) . .
C34D C32D Ru2D 65.3(12) . .
C30D C32D Ru2D 74.1(12) . .
C35D C33D C31D 114(2) . .
C35D C33D Ru2D 71.2(14) . .
C31D C33D Ru2D 67.4(12) . .
C35D C34D C32D 122(3) . .
C35D C34D Ru2D 79.2(15) . .
C32D C34D Ru2D 76.2(13) . .
C34D C35D C33D 118(3) . .
C34D C35D C36D 111(3) . .
C33D C35D C36D 130(3) . .
C34D C35D Ru2D 62.9(14) . .
C33D C35D Ru2D 72.3(14) . .
C36D C35D Ru2D 124.0(19) . .
C37D C36D C35D 113(3) . .
C37D C36D C38D 112(3) . .
C35D C36D C38D 114(3) . .
C41D C39D N1D 130(3) . .
N1D C40D C42D 125(2) . .
C39D C41D C43D 114(3) . .
C43D C42D C40D 112(3) . .
C42D C43D C44D 111(3) . .
C42D C43D C41D 125(3) . .
C44D C43D C41D 123(3) . .
C45D C44D C43D 156(4) . .
C44D C45D C46D 163(4) . 2
C47D C46D C45D 164(4) . 2
C46D C47D C48D 168(3) . .
C50D C48D C47D 123(2) . .
C50D C48D C49D 121.8(7) . .
C47D C48D C49D 115(2) . .
C51D C49D C48D 118.2(7) . .
C48D C50D C52D 118.6(7) . .
N2D C51D C49D 124.0(8) . .
N2D C52D C50D 123.8(8) . .
O1E S1E O3E 116.5(11) . .
O1E S1E O2E 115.0(10) . .
O3E S1E O2E 114.8(11) . .
O1E S1E C1E 102.9(14) . .
O3E S1E C1E 109.6(14) . .
O2E S1E C1E 94.7(14) . .
F3E C1E F2E 106.6(12) . .
F3E C1E F1E 107.0(12) . .
F2E C1E F1E 106.9(12) . .
F3E C1E S1E 109.9(16) . .
F2E C1E S1E 113.0(16) . .
F1E C1E S1E 113.1(17) . .
O3F S1F O1F 115.8(9) . .
O3F S1F O2F 117.9(8) . .
O1F S1F O2F 114.0(9) . .
O3F S1F C1F 101.8(11) . .
O1F S1F C1F 101.6(11) . .
O2F S1F C1F 102.1(11) . .
F2F C1F F1F 104(2) . .
F2F C1F F3F 101(2) . .
F1F C1F F3F 100.6(19) . .
F2F C1F S1F 121(2) . .
F1F C1F S1F 114.7(17) . .
F3F C1F S1F 112.3(17) . .
O2G S1G O3G 112.9(11) . .
O2G S1G O1G 117.5(8) . .
O3G S1G O1G 114.8(8) . .
O2G S1G C1G 107.3(10) . .
O3G S1G C1G 102.9(9) . .
O1G S1G C1G 99.0(8) . .
F2G C1G F1G 109.2(18) . .
F2G C1G F3G 106.9(15) . .
F1G C1G F3G 103.7(13) . .
F2G C1G S1G 115.5(13) . .
F1G C1G S1G 112.9(12) . .
F3G C1G S1G 107.9(11) . .
O2H S1H O3H 115.6(12) . .
O2H S1H O1H 117.1(11) . .
O3H S1H O1H 106.0(9) . .
O2H S1H C1H 111.7(10) . .
O3H S1H C1H 103.4(11) . .
O1H S1H C1H 101.3(11) . .
F2H C1H F1H 108.7(17) . .
F2H C1H F3H 109.2(19) . .
F1H C1H F3H 104.8(17) . .
F2H C1H S1H 119.1(16) . .
F1H C1H S1H 112.1(13) . .
F3H C1H S1H 101.7(11) . .
O1I S1I O3I 114.7(8) . .
O1I S1I O2I 115.3(7) . .
O3I S1I O2I 115.2(8) . .
O1I S1I C1I 104.3(8) . .
O3I S1I C1I 102.2(9) . .
O2I S1I C1I 102.5(9) . .
F2I C1I F1I 107.8(16) . .
F2I C1I F3I 106.4(17) . .
F1I C1I F3I 104.0(15) . .
F2I C1I S1I 114.2(13) . .
F1I C1I S1I 113.0(14) . .
F3I C1I S1I 110.7(13) . .
O1J S1J O3J 114.7(11) . .
O1J S1J O2J 115.0(13) . .
O3J S1J O2J 119.1(14) . .
O1J S1J C1J 105.1(12) . .
O3J S1J C1J 103.7(12) . .
O2J S1J C1J 95.2(14) . .
F2J C1J F3J 111(2) . .
F2J C1J F1J 95(2) . .
F3J C1J F1J 100(2) . .
F2J C1J S1J 117.0(19) . .
F3J C1J S1J 120(2) . .
F1J C1J S1J 110(2) . .
O3K S1K O1K 119.9(12) . .
O3K S1K O2K 113.5(13) . .
O1K S1K O2K 106.8(12) . .
O3K S1K C1K 106.1(14) . .
O1K S1K C1K 109.2(11) . .
O2K S1K C1K 99.4(11) . .
F1K C1K F2K 102.4(10) . .
F1K C1K F3K 105.0(13) . .
F2K C1K F3K 106.3(12) . .
F1K C1K S1K 112.7(12) . .
F2K C1K S1K 128.4(15) . .
F3K C1K S1K 99.9(14) . .
O2L S1L O1L 116.1(9) . .
O2L S1L O3L 119.3(11) . .
O1L S1L O3L 115.7(10) . .
O2L S1L C1L 101.0(16) . .
O1L S1L C1L 102.7(16) . .
O3L S1L C1L 96.6(18) . .
F1L C1L F2L 101(3) . .
F1L C1L S1L 126(3) . .
F2L C1L S1L 125(3) . .
F1L C1L F3L 92(3) . .
F2L C1L F3L 90(3) . .
S1L C1L F3L 112(2) . .

loop_
_geom_bond_atom_site_label_1
_geom_bond_atom_site_label_2
_geom_bond_distance
_geom_bond_site_symmetry_2
Ru1A O3A 1.960(14) .
Ru1A O4A 2.002(13) .
Ru1A C35A 2.14(2) .
Ru1A N1A 2.112(13) .
Ru1A C30A 2.14(2) .
Ru1A C31A 2.15(2) .
Ru1A C32A 2.135(19) .
Ru1A C33A 2.20(2) .
Ru1A C34A 2.25(2) .
Ru2A O1A 1.934(13) .
Ru2A C24A 2.07(3) .
Ru2A O2A 2.043(13) .
Ru2A N2A 2.113(16) 2
Ru2A C25A 2.20(3) .
Ru2A C21A 2.13(2) .
Ru2A C20A 2.14(3) .
Ru2A C23A 2.19(2) .
Ru2A C22A 2.23(3) .
O1A C7A 1.27(2) .
O2A C11A 1.35(2) .
O3A C8A 1.41(2) .
O4A C12A 1.26(2) .
N1A C40A 1.273(19) .
N1A C39A 1.321(19) .
N2A C52A 1.31(2) .
N2A C51A 1.32(2) .
N2A Ru2A 2.113(16) 2
C1A C2A 1.374(18) .
C1A C3A 1.38(3) .
C2A C4A 1.39(3) .
C3A C5A 1.45(3) .
C4A C6A 1.39(3) .
C5A C6A 1.35(3) .
C5A C7A 1.51(3) .
C6A C8A 1.46(3) .
C7A C9A 1.50(3) .
C8A C10A 1.35(2) .
C9A C11A 1.29(2) .
C9A C10A 1.466(10) .
C10A C12A 1.46(3) .
C11A C13A 1.45(3) .
C12A C14A 1.48(3) .
C13A C14A 1.38(3) .
C13A C15A 1.50(3) .
C14A C16A 1.37(3) .
C15A C17A 1.42(3) .
C16A C18A 1.30(3) .
C17A C18A 1.39(3) .
C19A C20A 1.54(4) .
C20A C21A 1.36(3) .
C20A C22A 1.33(4) .
C21A C23A 1.35(3) .
C22A C24A 1.45(3) .
C23A C25A 1.44(3) .
C24A C25A 1.460(10) .
C25A C26A 1.45(3) .
C26A C27A 1.68(3) .
C26A C28A 1.553(18) .
C29A C30A 1.550(17) .
C30A C31A 1.30(3) .
C30A C32A 1.53(3) .
C31A C33A 1.40(3) .
C32A C34A 1.39(3) .
C33A C35A 1.42(3) .
C34A C35A 1.41(3) .
C35A C36A 1.43(3) .
C36A C37A 1.52(3) .
C36A C38A 1.65(3) .
C39A C41A 1.38(2) .
C40A C42A 1.39(2) .
C41A C43A 1.39(2) .
C42A C43A 1.41(2) .
C43A C44A 1.44(2) .
C44A C45A 1.18(2) .
C45A C46A 1.36(2) .
C46A C47A 1.17(2) .
C47A C48A 1.47(2) .
C48A C49A 1.34(2) .
C48A C50A 1.43(2) .
C49A C51A 1.44(2) .
C50A C52A 1.34(2) .
Ru1B N1B 2.059(13) .
Ru1B O2B 2.023(10) .
Ru1B O1B 2.057(10) .
Ru1B C23B 2.148(17) .
Ru1B C21B 2.145(18) .
Ru1B C24B 2.176(16) .
Ru1B C22B 2.180(16) .
Ru1B C20B 2.223(19) .
Ru1B C25B 2.222(17) .
Ru2B N2B 1.963(17) 2_464
Ru2B O4B 2.026(11) .
Ru2B O3B 2.025(11) .
Ru2B C30B 2.11(2) .
Ru2B C35B 2.14(3) .
Ru2B C33B 2.14(2) .
Ru2B C32B 2.13(2) .
Ru2B C34B 2.20(3) .
Ru2B C31B 2.18(2) .
O1B C7B 1.264(16) .
O2B C11B 1.251(16) .
O3B C8B 1.304(16) .
O4B C12B 1.321(17) .
N1B C39B 1.371(18) .
N1B C40B 1.320(17) .
N2B C52B 1.32(2) .
N2B C51B 1.35(2) .
N2B Ru2B 1.963(17) 2_464
C1B C3B 1.385(19) .
C1B C2B 1.39(2) .
C2B C4B 1.37(2) .
C3B C5B 1.48(2) .
C4B C6B 1.362(19) .
C5B C7B 1.427(19) .
C5B C6B 1.424(19) .
C6B C8B 1.50(2) .
C7B C9B 1.407(19) .
C8B C10B 1.38(2) .
C9B C10B 1.490(19) .
C9B C11B 1.50(2) .
C10B C12B 1.41(2) .
C11B C13B 1.39(2) .
C12B C14B 1.46(2) .
C13B C15B 1.40(2) .
C13B C14B 1.45(2) .
C14B C16B 1.44(2) .
C15B C17B 1.44(2) .
C16B C18B 1.35(2) .
C17B C18B 1.43(2) .
C19B C20B 1.44(2) .
C20B C21B 1.38(2) .
C20B C22B 1.46(2) .
C21B C23B 1.41(2) .
C22B C24B 1.43(2) .
C23B C25B 1.32(2) .
C24B C25B 1.45(2) .
C25B C26B 1.54(3) .
C26B C27B 1.59(3) .
C26B C28B 1.55(3) .
C29B C30B 1.566(19) .
C30B C31B 1.42(3) .
C30B C32B 1.49(3) .
C31B C33B 1.28(3) .
C32B C34B 1.30(3) .
C33B C35B 1.42(4) .
C34B C35B 1.22(3) .
C35B C36B 1.56(4) .
C36B C37B 1.60(4) .
C36B C38B 1.612(18) .
C39B C41B 1.43(2) .
C40B C42B 1.39(2) .
C41B C43B 1.41(2) .
C42B C43B 1.36(2) .
C43B C44B 1.45(3) .
C44B C45B 1.16(2) .
C45B C46B 1.43(3) .
C46B C47B 1.15(3) .
C47B C48B 1.44(3) .
C48B C49B 1.36(2) .
C48B C50B 1.46(3) .
C49B C51B 1.45(2) .
C50B C52B 1.35(2) .
Ru1C O1C 2.044(9) .
Ru1C O2C 2.055(9) .
Ru1C N2C 2.105(12) 2_466
Ru1C C21C 2.182(15) .
Ru1C C20C 2.147(16) .
Ru1C C24C 2.182(15) .
Ru1C C23C 2.164(15) .
Ru1C C22C 2.173(15) .
Ru1C C25C 2.246(15) .
Ru2C O4C 2.035(10) .
Ru2C O3C 2.056(9) .
Ru2C N1C 2.067(12) .
Ru2C C33C 2.168(15) .
Ru2C C31C 2.178(15) .
Ru2C C30C 2.191(16) .
Ru2C C34C 2.193(16) .
Ru2C C32C 2.206(16) .
Ru2C C35C 2.221(17) .
O1C C7C 1.248(15) .
O2C C11C 1.305(16) .
O3C C8C 1.260(15) .
O4C C12C 1.274(15) .
N1C C40C 1.333(16) .
N1C C39C 1.351(17) .
N2C C51C 1.311(17) .
N2C C52C 1.314(17) .
N2C Ru1C 2.105(12) 2_466
C1C C2C 1.36(2) .
C1C C3C 1.35(2) .
C2C C4C 1.41(2) .
C3C C5C 1.380(19) .
C4C C6C 1.391(19) .
C5C C6C 1.359(19) .
C5C C7C 1.501(19) .
C6C C8C 1.491(19) .
C7C C9C 1.440(19) .
C8C C10C 1.443(19) .
C9C C11C 1.386(19) .
C9C C10C 1.470(19) .
C10C C12C 1.403(18) .
C11C C13C 1.432(19) .
C12C C14C 1.482(19) .
C13C C14C 1.406(19) .
C13C C15C 1.428(19) .
C14C C16C 1.389(19) .
C15C C17C 1.34(2) .
C16C C18C 1.38(2) .
C17C C18C 1.34(2) .
C19C C20C 1.49(2) .
C20C C22C 1.37(2) .
C20C C21C 1.45(2) .
C21C C23C 1.41(2) .
C22C C24C 1.43(2) .
C23C C25C 1.43(2) .
C24C C25C 1.45(2) .
C25C C26C 1.53(2) .
C26C C28C 1.55(2) .
C26C C27C 1.52(2) .
C29C C30C 1.48(2) .
C30C C31C 1.39(2) .
C30C C32C 1.43(2) .
C31C C33C 1.424(19) .
C32C C34C 1.46(2) .
C33C C35C 1.33(2) .
C34C C35C 1.45(2) .
C35C C36C 1.49(2) .
C36C C37C 1.51(2) .
C36C C38C 1.47(2) .
C39C C41C 1.327(19) .
C40C C42C 1.336(18) .
C41C C43C 1.356(19) .
C42C C43C 1.409(19) .
C43C C44C 1.47(2) .
C44C C45C 1.181(19) .
C45C C46C 1.35(2) .
C46C C47C 1.207(19) .
C47C C48C 1.45(2) .
C48C C49C 1.329(19) .
C48C C50C 1.37(2) .
C49C C51C 1.40(2) .
C50C C52C 1.37(2) .
Ru1D O1D 1.996(10) .
Ru1D O2D 2.025(9) .
Ru1D N1D 2.086(16) .
Ru1D C23D 2.152(16) .
Ru1D C21D 2.164(15) .
Ru1D C24D 2.156(17) .
Ru1D C22D 2.179(16) .
Ru1D C25D 2.196(17) .
Ru1D C20D 2.211(16) .
Ru2D N2D 1.946(15) .
Ru2D C34D 2.01(2) .
Ru2D O4D 1.996(12) .
Ru2D O3D 2.054(11) .
Ru2D C31D 2.129(19) .
Ru2D C32D 2.14(2) .
Ru2D C35D 2.21(3) .
Ru2D C30D 2.22(2) .
Ru2D C33D 2.23(2) .
O1D C7D 1.233(15) .
O2D C11D 1.288(16) .
O3D C8D 1.281(17) .
O4D C12D 1.311(17) .
N1D C40D 1.34(2) .
N1D C39D 1.34(2) .
N2D C52D 1.381(9) .
N2D C51D 1.381(10) .
C1D C3D 1.40(2) .
C1D C2D 1.39(2) .
C2D C4D 1.34(2) .
C3D C5D 1.340(19) .
C4D C6D 1.39(2) .
C5D C6D 1.46(2) .
C5D C7D 1.50(2) .
C6D C8D 1.43(2) .
C7D C9D 1.47(2) .
C8D C10D 1.41(2) .
C9D C11D 1.36(2) .
C9D C10D 1.45(2) .
C10D C12D 1.49(2) .
C11D C13D 1.49(2) .
C12D C14D 1.43(2) .
C13D C15D 1.40(2) .
C13D C14D 1.41(2) .
C14D C16D 1.37(2) .
C15D C17D 1.34(2) .
C16D C18D 1.36(2) .
C17D C18D 1.40(2) .
C19D C20D 1.49(2) .
C20D C22D 1.43(2) .
C20D C21D 1.40(2) .
C21D C23D 1.40(2) .
C22D C24D 1.43(2) .
C23D C25D 1.38(2) .
C24D C25D 1.42(2) .
C25D C26D 1.47(2) .
C26D C28D 1.50(2) .
C26D C27D 1.54(2) .
C29D C30D 1.562(18) .
C30D C31D 1.409(15) .
C30D C32D 1.398(15) .
C31D C33D 1.408(15) .
C32D C34D 1.375(15) .
C33D C35D 1.391(15) .
C34D C35D 1.384(15) .
C35D C36D 1.43(3) .
C36D C37D 1.37(3) .
C36D C38D 1.55(3) .
C39D C41D 1.25(2) .
C40D C42D 1.37(3) .
C41D C43D 1.35(3) .
C42D C43D 1.38(3) .
C43D C44D 1.32(3) .
C44D C45D 1.308(10) .
C45D C46D 1.32(3) 2
C46D C47D 1.306(10) .
C46D C45D 1.32(3) 2
C47D C48D 1.47(3) .
C48D C50D 1.335(8) .
C48D C49D 1.348(8) .
C49D C51D 1.349(9) .
C50D C52D 1.351(9) .
S1E O1E 1.494(16) .
S1E O3E 1.498(17) .
S1E O2E 1.499(16) .
S1E C1E 1.702(10) .
F1E C1E 1.474(10) .
F2E C1E 1.475(10) .
F3E C1E 1.471(10) .
S1F O3F 1.404(13) .
S1F O1F 1.441(13) .
S1F O2F 1.487(13) .
S1F C1F 1.72(3) .
F1F C1F 1.42(2) .
F2F C1F 1.29(2) .
F3F C1F 1.46(3) .
S1G O2G 1.418(11) .
S1G O3G 1.480(11) .
S1G O1G 1.457(10) .
S1G C1G 1.779(14) .
F1G C1G 1.339(18) .
F2G C1G 1.204(17) .
F3G C1G 1.435(18) .
S1H O2H 1.401(13) .
S1H O3H 1.538(14) .
S1H O1H 1.534(14) .
S1H C1H 1.748(9) .
F1H C1H 1.38(2) .
F2H C1H 1.210(19) .
F3H C1H 1.50(2) .
S1I O1I 1.428(11) .
S1I O3I 1.448(13) .
S1I O2I 1.453(12) .
S1I C1I 1.82(2) .
F1I C1I 1.321(19) .
F2I C1I 1.304(19) .
F3I C1I 1.36(2) .
S1J O1J 1.437(15) .
S1J O3J 1.421(16) .
S1J O2J 1.46(2) .
S1J C1J 1.73(2) .
F1J C1J 1.40(3) .
F2J C1J 1.23(2) .
F3J C1J 1.27(3) .
S1K O3K 1.334(15) .
S1K O1K 1.426(15) .
S1K O2K 1.461(17) .
S1K C1K 1.656(10) .
F1K C1K 1.420(10) .
F2K C1K 1.418(10) .
F3K C1K 1.448(10) .
S1L O2L 1.398(13) .
S1L O1L 1.412(12) .
S1L O3L 1.404(14) .
S1L C1L 1.54(4) .
F1L C1L 1.31(3) .
F2L C1L 1.31(3) .
F3L C1L 1.51(4) .

loop_
_platon_squeeze_void_nr
_platon_squeeze_void_average_x
_platon_squeeze_void_average_y
_platon_squeeze_void_average_z
_platon_squeeze_void_volume
_platon_squeeze_void_count_electrons
_platon_squeeze_void_content
1 0.000 -0.012 0.000 1985 323 ' '
2 0.142 -0.003 0.475 21 3 ' '
3 0.165 0.123 0.452 29 3 ' '
4 0.500 0.500 0.500 811 141 ' '
5 0.200 0.209 0.678 9 0 ' '
6 0.385 0.727 0.908 26 4 ' '
7 0.615 0.273 0.092 26 4 ' '
8 0.838 0.883 0.548 30 3 ' '
9 0.800 0.791 0.322 9 0 ' '
10 0.855 0.007 0.521 20 2 ' '
